data_4345380
loop_
_publ_author_name
'Lu, Dong-Fei'
'Kong, Xiang-Jian'
'Lu, Tong-Bu'
'Long, La-Sheng'
'Zheng, Lan-Sun'

_publ_section_title
;
 Heterometallic Lanthanide-Titanium Oxo Clusters: A New Family of Water
 Oxidation Catalysts.
;
_journal_issue 3
_journal_name_full 'Inorganic chemistry'
_journal_page_first 1057
_journal_page_last 1060
_journal_paper_doi 10.1021/acs.inorgchem.6b03072
_journal_volume 56
_journal_year 2017
_chemical_formula_sum 'C224 H300 O58 Sm4 Ti5'
_chemical_formula_weight 4761.52
_chemical_name_systematic
;
 ?
;
_space_group_crystal_system triclinic
_space_group_IT_number 2
_space_group_name_Hall '-P 1'
_space_group_name_H-M_alt 'P -1'
_symmetry_space_group_name_Hall '-P 1'
_symmetry_space_group_name_H-M 'P -1'
_atom_sites_solution_hydrogens geom
_audit_creation_method SHELXL-2013
_cell_angle_alpha 92.025(4)
_cell_angle_beta 111.781(4)
_cell_angle_gamma 102.790(4)
_cell_formula_units_Z 2
_cell_length_a 21.7272(9)
_cell_length_b 23.2244(13)
_cell_length_c 27.1406(13)
_cell_measurement_reflns_used 11599
_cell_measurement_temperature 100(2)
_cell_measurement_theta_max 52.5800
_cell_measurement_theta_min 3.8930
_cell_volume 12297.1(11)
_computing_cell_refinement 'CrysAlisPro, Agilent Technologies'
_computing_data_collection 'CrysAlisPro, Agilent Technologies'
_computing_data_reduction 'CrysAlisPro, Agilent Technologies'
_computing_structure_refinement 'SHELXL-2013 (Sheldrick, 2013)'
_computing_structure_solution 'SHELXL-2013 (Sheldrick, 2013)'
_diffrn_ambient_temperature 100(2)
_diffrn_detector_area_resol_mean 10.4741
_diffrn_measured_fraction_theta_full 0.702
_diffrn_measured_fraction_theta_max 0.950
_diffrn_measurement_device_type 'SuperNova (Cu) X-ray Source'
_diffrn_measurement_method '\w scans'
_diffrn_radiation_type CuK\a
_diffrn_radiation_wavelength 1.54184
_diffrn_reflns_av_R_equivalents 0.1382
_diffrn_reflns_av_unetI/netI 0.3146
_diffrn_reflns_Laue_measured_fraction_full 0.702
_diffrn_reflns_Laue_measured_fraction_max 0.950
_diffrn_reflns_limit_h_max 22
_diffrn_reflns_limit_h_min -23
_diffrn_reflns_limit_k_max 25
_diffrn_reflns_limit_k_min -19
_diffrn_reflns_limit_l_max 29
_diffrn_reflns_limit_l_min -29
_diffrn_reflns_number 61972
_diffrn_reflns_point_group_measured_fraction_full 0.702
_diffrn_reflns_point_group_measured_fraction_max 0.950
_diffrn_reflns_theta_full 67.684
_diffrn_reflns_theta_max 56.764
_diffrn_reflns_theta_min 3.476
_diffrn_source 'sealed X-ray tube'
_exptl_absorpt_coefficient_mu 8.937
_exptl_absorpt_correction_T_max 1.00000
_exptl_absorpt_correction_T_min 0.28175
_exptl_absorpt_correction_type multi-scan
_exptl_crystal_colour colorless
_exptl_crystal_density_diffrn 1.286
_exptl_crystal_density_meas ?
_exptl_crystal_density_method 'not measured'
_exptl_crystal_description stick
_exptl_crystal_F_000 4932
_exptl_crystal_size_max 0.200
_exptl_crystal_size_mid 0.080
_exptl_crystal_size_min 0.080
_platon_squeeze_details
;
;
_refine_diff_density_max 2.687
_refine_diff_density_min -1.015
_refine_diff_density_rms 0.150
_refine_ls_extinction_method none
_refine_ls_goodness_of_fit_ref 0.969
_refine_ls_hydrogen_treatment constr
_refine_ls_matrix_type full
_refine_ls_number_parameters 2285
_refine_ls_number_reflns 31260
_refine_ls_number_restraints 9568
_refine_ls_restrained_S_all 0.923
_refine_ls_R_factor_all 0.2894
_refine_ls_R_factor_gt 0.1625
_refine_ls_shift/su_max 0.080
_refine_ls_shift/su_mean 0.001
_refine_ls_structure_factor_coef Fsqd
_refine_ls_weighting_details
;
 w=1/[\s^2^(Fo^2^)+(0.1813P)^2^]
 where P=(Fo^2^+2Fc^2^)/3
;
_refine_ls_weighting_scheme calc
_refine_ls_wR_factor_gt 0.3723
_refine_ls_wR_factor_ref 0.4386
_reflns_Friedel_coverage 0.000
_reflns_number_gt 8318
_reflns_number_total 31260
_reflns_threshold_expression 'I > 2\s(I)'
_cod_data_source_file ic6b03072_si_004.cif
_cod_data_source_block Sm8Ti10
_cod_depositor_comments
;
The following automatic conversions were performed:

'_exptl_crystal_density_meas' value 'not measured' was changed to '?'
- the value is perceived as not measured.

Automatic conversion script
Id: cif_fix_values 4973 2017-02-22 13:04:09Z antanas 
;
_cod_original_cell_volume 12297.0(11)
_cod_database_code 4345380
_shelx_space_group_comment
;
The symmetry employed for this shelxl refinement is uniquely defined
by the following loop, which should always be used as a source of
symmetry information in preference to the above space-group names.
They are only intended as comments.
;
_shelx_estimated_absorpt_t_min 0.268
_shelx_estimated_absorpt_t_max 0.535
_platon_sm8ti10_details
;

 The SQUEEZE analysis estimate the electron count to be 1407 
within 3739 ?3 void per formula unit. According to the electron counts and 
the void per formula unit, there are 10 guest water and 10 THF
and 2 tert-butylbenzoic acid. 
However, they are however severely disordered and were therefore 
removed by SQUEEZE in structural refinement.
;
_shelxl_version_number 2013-2

loop_
_space_group_symop_operation_xyz
'x, y, z'
'-x, -y, -z'

loop_
_atom_site_label
_atom_site_type_symbol
_atom_site_fract_x
_atom_site_fract_y
_atom_site_fract_z
_atom_site_U_iso_or_equiv
_atom_site_adp_type
_atom_site_occupancy
_atom_site_site_symmetry_order
_atom_site_calc_flag
_atom_site_refinement_flags_posn
_atom_site_refinement_flags_adp
Sm1 Sm 0.51214(4) 0.50496(4) 0.43196(3) 0.1026(3) Uani 1 1 d . U
Sm2 Sm 0.28182(4) 0.31253(4) 0.30891(3) 0.1037(3) Uani 1 1 d . U
Sm3 Sm 0.26880(4) 0.21546(4) 0.17965(4) 0.1086(4) Uani 1 1 d . U
Sm4 Sm 0.35457(5) 0.15361(5) 0.31511(4) 0.1376(4) Uani 1 1 d . U
Ti1 Ti 0.36434(11) 0.42095(13) 0.42763(8) 0.0956(9) Uani 1 1 d . U
Ti2 Ti 0.27109(11) 0.37711(13) 0.19854(10) 0.0977(9) Uani 1 1 d . U
Ti3 Ti 0.34002(12) 0.48349(13) 0.31010(11) 0.1071(9) Uani 1 1 d . U
Ti4 Ti 0.37783(13) 0.27230(14) 0.42139(10) 0.1205(10) Uani 1 1 d . U
Ti5 Ti 0.28234(16) 0.05538(16) 0.18258(14) 0.1516(12) Uani 1 1 d . U
O1 O 0.2694(5) -0.0370(3) 0.1445(3) 0.180(3) Uani 1 1 d D U
O2 O 0.3895(4) 0.4597(4) 0.3731(4) 0.110(2) Uani 1 1 d . U
O3 O 0.3641(4) 0.3444(4) 0.3984(4) 0.115(2) Uani 1 1 d . U
O4 O 0.2655(4) 0.3051(4) 0.2166(3) 0.113(2) Uani 1 1 d . U
O5 O 0.3078(4) 0.4116(4) 0.2694(3) 0.1046(19) Uani 1 1 d . U
O6 O 0.4463(3) 0.4495(4) 0.4739(3) 0.0861(19) Uani 1 1 d . U
O1W O 0.5013(4) 0.4106(4) 0.3970(3) 0.105(3) Uani 1 1 d . U
O8 O 0.3440(4) 0.2358(5) 0.3580(4) 0.124(2) Uani 1 1 d . U
O9 O 0.2983(5) 0.1226(5) 0.2154(4) 0.131(2) Uani 1 1 d . U
O2W O 0.4272(5) 0.3126(5) 0.5071(4) 0.128(4) Uani 1 1 d . U
O1A O 0.5149(4) 0.5150(4) 0.3461(3) 0.113(2) Uani 1 1 d D U
O2A O 0.4117(4) 0.5114(5) 0.2829(4) 0.121(2) Uani 1 1 d D U
O1B O 0.4599(4) 0.5892(4) 0.4186(4) 0.119(2) Uani 1 1 d D U
O2B O 0.3638(4) 0.5681(4) 0.3466(3) 0.118(2) Uani 1 1 d D U
O1C O 0.6103(4) 0.5844(5) 0.4400(3) 0.127(3) Uani 1 1 d D U
O2C O 0.6863(4) 0.6119(4) 0.5269(3) 0.107(3) Uani 1 1 d D U
O1D O 0.3288(4) 0.4927(4) 0.4395(3) 0.117(2) Uani 1 1 d D U
O2D O 0.3903(5) 0.5355(5) 0.5237(4) 0.134(3) Uani 1 1 d D U
O1E O 0.2631(4) 0.3916(4) 0.3598(4) 0.123(2) Uani 1 1 d D U
O2E O 0.2525(4) 0.4732(4) 0.3220(3) 0.119(2) Uani 1 1 d D U
O1F O 0.2850(5) 0.5217(5) 0.2470(3) 0.123(2) Uani 1 1 d D U
O2F O 0.2766(5) 0.4646(4) 0.1766(4) 0.131(2) Uani 1 1 d D U
O1G O 0.1777(4) 0.3774(5) 0.1926(4) 0.129(2) Uani 1 1 d D U
O2G O 0.1714(5) 0.3293(4) 0.2575(4) 0.128(2) Uani 1 1 d D U
O1H O 0.3600(4) 0.3876(4) 0.1878(3) 0.104(2) Uani 1 1 d D U
O2H O 0.3530(4) 0.2915(4) 0.1632(4) 0.109(2) Uani 1 1 d D U
O1I O 0.2164(5) 0.2620(5) 0.3542(3) 0.132(2) Uani 1 1 d D U
O2I O 0.2908(4) 0.2481(5) 0.4334(4) 0.131(2) Uani 1 1 d D U
O1J O 0.3953(4) 0.3280(4) 0.3053(3) 0.0997(19) Uani 1 1 d D U
O2J O 0.3723(4) 0.2376(4) 0.2609(3) 0.110(2) Uani 1 1 d D U
O1K O 0.4042(5) 0.2006(4) 0.4637(4) 0.137(3) Uani 1 1 d D U
O2K O 0.3718(5) 0.1213(5) 0.4007(4) 0.143(3) Uani 1 1 d D U
O1L O 0.2266(4) 0.2078(4) 0.2551(4) 0.123(2) Uani 1 1 d D U
O2L O 0.2309(5) 0.1277(4) 0.2975(4) 0.141(2) Uani 1 1 d D U
O1M O 0.4345(5) 0.1169(5) 0.2844(4) 0.147(3) Uani 1 1 d D U
O2M O 0.3732(5) 0.0420(5) 0.2167(5) 0.163(2) Uani 1 1 d D U
O1N O 0.2956(5) 0.1693(4) 0.1128(4) 0.140(2) Uani 1 1 d D U
O2N O 0.3133(5) 0.0834(4) 0.1246(4) 0.144(2) Uani 1 1 d D U
O1O O 0.3171(5) 0.0450(5) 0.3100(4) 0.160(3) Uani 1 1 d D U
O2O O 0.2467(6) 0.0037(5) 0.2277(4) 0.159(2) Uani 1 1 d D U
O1P O 0.1584(5) 0.1415(4) 0.1415(4) 0.149(2) Uani 1 1 d D U
O2P O 0.1855(5) 0.0512(5) 0.1346(5) 0.162(3) Uani 1 1 d D U
O1Q O 0.2232(5) 0.3508(4) 0.1161(4) 0.131(2) Uani 1 1 d D U
O2Q O 0.2005(5) 0.2540(4) 0.1047(4) 0.138(3) Uani 1 1 d D U
O1R O 0.4679(5) 0.2106(4) 0.3720(4) 0.129(2) Uani 1 1 d D U
O2R O 0.4776(4) 0.2864(4) 0.4243(4) 0.126(3) Uani 1 1 d D U
C1 C 0.2201(6) -0.0493(4) 0.0908(4) 0.192(4) Uani 1 1 d D U
H1A H 0.2337 -0.0197 0.0690 0.231 Uiso 1 1 calc R U
H1B H 0.1747 -0.0473 0.0899 0.231 Uiso 1 1 calc R U
C2 C 0.2169(4) -0.1120(4) 0.0684(6) 0.221(5) Uani 1 1 d D U
H2A H 0.2016 -0.1184 0.0290 0.266 Uiso 1 1 calc R U
H2B H 0.1912 -0.1445 0.0813 0.266 Uiso 1 1 calc R U
C3 C 0.2954(4) -0.0973(10) 0.0989(3) 0.213(5) Uani 1 1 d D U
H3A H 0.3161 -0.1299 0.0941 0.256 Uiso 1 1 calc R U
H3B H 0.3201 -0.0590 0.0924 0.256 Uiso 1 1 calc R U
C4 C 0.2843(6) -0.0938(4) 0.1518(3) 0.202(4) Uani 1 1 d D U
H4A H 0.2451 -0.1253 0.1517 0.242 Uiso 1 1 calc R U
H4B H 0.3260 -0.0926 0.1839 0.242 Uiso 1 1 calc R U
C1A C 0.6817(3) 0.6405(5) 0.1831(5) 0.182(6) Uani 1 1 d D U
H1A1 H 0.6782 0.5976 0.1823 0.272 Uiso 1 1 calc R U
H1A2 H 0.7149 0.6612 0.2181 0.272 Uiso 1 1 calc R U
H1A3 H 0.6969 0.6553 0.1551 0.272 Uiso 1 1 calc R U
C2A C 0.6211(7) 0.7184(3) 0.1905(5) 0.186(6) Uani 1 1 d D U
H2A1 H 0.6507 0.7429 0.1752 0.279 Uiso 1 1 calc R U
H2A2 H 0.6422 0.7269 0.2296 0.279 Uiso 1 1 calc R U
H2A3 H 0.5763 0.7278 0.1776 0.279 Uiso 1 1 calc R U
C3A C 0.5656(6) 0.6378(6) 0.1128(2) 0.163(6) Uani 1 1 d D U
H3A1 H 0.5428 0.5952 0.1039 0.244 Uiso 1 1 calc R U
H3A2 H 0.5939 0.6486 0.0920 0.244 Uiso 1 1 calc R U
H3A3 H 0.5310 0.6608 0.1043 0.244 Uiso 1 1 calc R U
C4A C 0.6115(3) 0.65180(13) 0.17329(13) 0.139(4) Uani 1 1 d D U
C5A C 0.5766(2) 0.61580(8) 0.20579(9) 0.138(4) Uani 1 1 d D U
C6A C 0.6101(4) 0.5840(2) 0.24480(19) 0.144(3) Uani 1 1 d D U
H6A H 0.6565 0.5848 0.2518 0.173 Uiso 1 1 calc R U
C7A C 0.5777(3) 0.5512(3) 0.2739(2) 0.123(3) Uani 1 1 d D U
H7A H 0.6019 0.5296 0.3003 0.148 Uiso 1 1 calc R U
C8A C 0.5097(3) 0.5495(3) 0.2648(2) 0.128(3) Uani 1 1 d D U
C9A C 0.4770(4) 0.5819(3) 0.2260(2) 0.135(3) Uani 1 1 d D U
H9A H 0.4309 0.5822 0.2195 0.162 Uiso 1 1 calc R U
C10A C 0.5090(3) 0.6138(3) 0.1966(2) 0.133(4) Uani 1 1 d D U
H10A H 0.4845 0.6347 0.1697 0.160 Uiso 1 1 calc R U
C11A C 0.4750(3) 0.5146(3) 0.2975(2) 0.104(3) Uani 1 1 d D U
C1B C 0.2537(5) 0.8150(6) 0.3617(4) 0.226(7) Uani 1 1 d D U
H1B1 H 0.2693 0.8375 0.3368 0.340 Uiso 1 1 calc R U
H1B2 H 0.2221 0.8335 0.3706 0.340 Uiso 1 1 calc R U
H1B3 H 0.2302 0.7739 0.3450 0.340 Uiso 1 1 calc R U
C2B C 0.2980(4) 0.8209(7) 0.4625(2) 0.217(7) Uani 1 1 d D U
H2B1 H 0.2573 0.8365 0.4533 0.326 Uiso 1 1 calc R U
H2B2 H 0.3365 0.8482 0.4915 0.326 Uiso 1 1 calc R U
H2B3 H 0.2887 0.7817 0.4743 0.326 Uiso 1 1 calc R U
C3B C 0.3742(4) 0.8706(4) 0.4188(6) 0.225(7) Uani 1 1 d D U
H3B1 H 0.4077 0.8792 0.4558 0.338 Uiso 1 1 calc R U
H3B2 H 0.3549 0.9049 0.4091 0.338 Uiso 1 1 calc R U
H3B3 H 0.3967 0.8628 0.3949 0.338 Uiso 1 1 calc R U
C4B C 0.31598(15) 0.81528(19) 0.41329(11) 0.188(4) Uani 1 1 d D U
C5B C 0.33981(10) 0.75977(14) 0.40791(7) 0.170(4) Uani 1 1 d D U
C6B C 0.3011(3) 0.7167(2) 0.3641(2) 0.174(4) Uani 1 1 d D U
H6B H 0.2602 0.7222 0.3377 0.209 Uiso 1 1 calc R U
C7B C 0.3223(3) 0.6659(3) 0.3589(3) 0.155(3) Uani 1 1 d D U
H7B H 0.2954 0.6364 0.3289 0.186 Uiso 1 1 calc R U
C8B C 0.3823(3) 0.6567(3) 0.3966(3) 0.148(3) Uani 1 1 d D U
C9B C 0.4203(4) 0.6996(3) 0.4403(3) 0.151(3) Uani 1 1 d D U
H9B H 0.4610 0.6940 0.4668 0.181 Uiso 1 1 calc R U
C10B C 0.3991(3) 0.7509(3) 0.4455(3) 0.168(4) Uani 1 1 d D U
H10B H 0.4259 0.7804 0.4755 0.202 Uiso 1 1 calc R U
C11B C 0.4044(3) 0.6011(3) 0.3897(3) 0.128(3) Uani 1 1 d D U
C1C C 0.8645(6) 0.6475(4) 0.3464(3) 0.220(7) Uani 1 1 d D U
H1C1 H 0.8161 0.6302 0.3238 0.331 Uiso 1 1 calc R U
H1C2 H 0.8846 0.6166 0.3649 0.331 Uiso 1 1 calc R U
H1C3 H 0.8889 0.6638 0.3241 0.331 Uiso 1 1 calc R U
C2C C 0.8562(7) 0.7541(3) 0.3620(4) 0.222(7) Uani 1 1 d D U
H2C1 H 0.8223 0.7423 0.3252 0.333 Uiso 1 1 calc R U
H2C2 H 0.8988 0.7790 0.3617 0.333 Uiso 1 1 calc R U
H2C3 H 0.8385 0.7767 0.3825 0.333 Uiso 1 1 calc R U
C3C C 0.9430(4) 0.7137(7) 0.4316(4) 0.199(6) Uani 1 1 d D U
H3C1 H 0.9669 0.7542 0.4300 0.299 Uiso 1 1 calc R U
H3C2 H 0.9680 0.6855 0.4258 0.299 Uiso 1 1 calc R U
H3C3 H 0.9406 0.7114 0.4669 0.299 Uiso 1 1 calc R U
C4C C 0.87056(18) 0.69794(11) 0.3883(2) 0.168(4) Uani 1 1 d D U
C5C C 0.81809(12) 0.67485(7) 0.41197(17) 0.152(3) Uani 1 1 d D U
C6C C 0.7564(2) 0.6362(2) 0.3800(3) 0.156(3) Uani 1 1 d D U
H6C H 0.7476 0.6243 0.3436 0.187 Uiso 1 1 calc R U
C7C C 0.7071(3) 0.6148(3) 0.4004(2) 0.145(3) Uani 1 1 d D U
H7C H 0.6644 0.5888 0.3779 0.174 Uiso 1 1 calc R U
C8C C 0.7201(3) 0.6311(3) 0.4534(2) 0.134(3) Uani 1 1 d D U
C9C C 0.7823(3) 0.6699(3) 0.4856(3) 0.140(3) Uani 1 1 d D U
H9C H 0.7916 0.6813 0.5221 0.168 Uiso 1 1 calc R U
C10C C 0.8309(3) 0.6919(3) 0.4648(2) 0.154(3) Uani 1 1 d D U
H10C H 0.8731 0.7188 0.4869 0.185 Uiso 1 1 calc R U
C11C C 0.6679(3) 0.6080(4) 0.4764(3) 0.137(3) Uani 1 1 d D U
C1D C 0.0693(4) 0.6072(4) 0.4514(6) 0.209(7) Uani 1 1 d D U
H1D1 H 0.0725 0.5709 0.4340 0.314 Uiso 1 1 calc R U
H1D2 H 0.0313 0.6214 0.4268 0.314 Uiso 1 1 calc R U
H1D3 H 0.0610 0.5985 0.4838 0.314 Uiso 1 1 calc R U
C2D C 0.1295(7) 0.6986(4) 0.4241(3) 0.204(7) Uani 1 1 d D U
H2D1 H 0.1508 0.7397 0.4417 0.306 Uiso 1 1 calc R U
H2D2 H 0.0807 0.6943 0.4029 0.306 Uiso 1 1 calc R U
H2D3 H 0.1519 0.6892 0.4006 0.306 Uiso 1 1 calc R U
C3D C 0.1539(6) 0.6920(5) 0.5206(3) 0.203(7) Uani 1 1 d D U
H3D1 H 0.1732 0.6692 0.5497 0.305 Uiso 1 1 calc R U
H3D2 H 0.1118 0.6997 0.5217 0.305 Uiso 1 1 calc R U
H3D3 H 0.1872 0.7299 0.5249 0.305 Uiso 1 1 calc R U
C4D C 0.13742(18) 0.65601(13) 0.46657(17) 0.163(4) Uani 1 1 d D U
C5D C 0.19284(13) 0.62454(8) 0.47067(12) 0.155(4) Uani 1 1 d D U
C6D C 0.1910(3) 0.5960(2) 0.4245(2) 0.153(3) Uani 1 1 d D U
H6D H 0.1553 0.5961 0.3911 0.184 Uiso 1 1 calc R U
C7D C 0.2415(3) 0.5670(3) 0.4270(3) 0.136(3) Uani 1 1 d D U
H7D H 0.2408 0.5476 0.3953 0.164 Uiso 1 1 calc R U
C8D C 0.2926(3) 0.5668(3) 0.4760(2) 0.140(3) Uani 1 1 d D U
C9D C 0.2944(3) 0.5950(3) 0.5221(2) 0.141(3) Uani 1 1 d D U
H9D H 0.3295 0.5941 0.5557 0.169 Uiso 1 1 calc R U
C10D C 0.2443(3) 0.6250(3) 0.5194(3) 0.158(3) Uani 1 1 d D U
H10D H 0.2457 0.6454 0.5509 0.189 Uiso 1 1 calc R U
C11D C 0.3454(3) 0.5342(3) 0.4777(3) 0.125(3) Uani 1 1 d D U
C1E C -0.0166(6) 0.4131(7) 0.4290(2) 0.204(6) Uani 1 1 d D U
H1E1 H -0.0114 0.3784 0.4483 0.306 Uiso 1 1 calc R U
H1E2 H -0.0546 0.4273 0.4318 0.306 Uiso 1 1 calc R U
H1E3 H 0.0258 0.4449 0.4447 0.306 Uiso 1 1 calc R U
C2E C -0.0754(6) 0.3307(3) 0.3517(6) 0.216(7) Uani 1 1 d D U
H2E1 H -0.1045 0.3258 0.3135 0.324 Uiso 1 1 calc R U
H2E2 H -0.1043 0.3216 0.3722 0.324 Uiso 1 1 calc R U
H2E3 H -0.0454 0.3036 0.3579 0.324 Uiso 1 1 calc R U
C3E C -0.0738(5) 0.4364(4) 0.3366(5) 0.226(7) Uani 1 1 d D U
H3E1 H -0.1187 0.4281 0.3391 0.338 Uiso 1 1 calc R U
H3E2 H -0.0800 0.4292 0.2991 0.338 Uiso 1 1 calc R U
H3E3 H -0.0494 0.4781 0.3508 0.338 Uiso 1 1 calc R U
C4E C -0.0317(3) 0.39522(19) 0.36947(11) 0.179(5) Uani 1 1 d D U
C5E C 0.0360(2) 0.40403(13) 0.36245(7) 0.140(3) Uani 1 1 d D U
C6E C 0.0775(3) 0.3654(3) 0.3794(2) 0.142(3) Uani 1 1 d D U
H6E H 0.0633 0.3324 0.3958 0.171 Uiso 1 1 calc R U
C7E C 0.1393(3) 0.3735(3) 0.3733(2) 0.132(3) Uani 1 1 d D U
H7E H 0.1669 0.3465 0.3859 0.158 Uiso 1 1 calc R U
C8E C 0.1612(3) 0.4205(3) 0.3489(3) 0.134(3) Uani 1 1 d D U
C9E C 0.1202(3) 0.4597(3) 0.3320(3) 0.138(3) Uani 1 1 d D U
H9E H 0.1343 0.4926 0.3154 0.165 Uiso 1 1 calc R U
C10E C 0.0585(3) 0.4515(3) 0.3388(2) 0.151(4) Uani 1 1 d D U
H10E H 0.0314 0.4791 0.3269 0.182 Uiso 1 1 calc R U
C11E C 0.2290(3) 0.4297(4) 0.3426(3) 0.118(2) Uani 1 1 d D U
C1F C 0.2639(3) 0.7325(4) 0.0631(6) 0.237(7) Uani 1 1 d D U
H1F1 H 0.2256 0.7008 0.0385 0.355 Uiso 1 1 calc R U
H1F2 H 0.2711 0.7671 0.0444 0.355 Uiso 1 1 calc R U
H1F3 H 0.2534 0.7440 0.0936 0.355 Uiso 1 1 calc R U
C2F C 0.3902(5) 0.7586(5) 0.1225(5) 0.255(7) Uani 1 1 d D U
H2F1 H 0.3989 0.7503 0.1593 0.383 Uiso 1 1 calc R U
H2F2 H 0.3791 0.7973 0.1182 0.383 Uiso 1 1 calc R U
H2F3 H 0.4311 0.7595 0.1149 0.383 Uiso 1 1 calc R U
C3F C 0.3439(5) 0.6926(6) 0.0343(3) 0.254(8) Uani 1 1 d D U
H3F1 H 0.3935 0.7025 0.0437 0.381 Uiso 1 1 calc R U
H3F2 H 0.3226 0.7146 0.0052 0.381 Uiso 1 1 calc R U
H3F3 H 0.3249 0.6497 0.0226 0.381 Uiso 1 1 calc R U
C4F C 0.32954(12) 0.7096(3) 0.0834(2) 0.203(4) Uani 1 1 d D U
C5F C 0.31519(8) 0.6563(2) 0.11158(17) 0.196(4) Uani 1 1 d D U
C6F C 0.3043(2) 0.6653(3) 0.1583(2) 0.190(4) Uani 1 1 d D U
H6F H 0.3060 0.7044 0.1714 0.228 Uiso 1 1 calc R U
C7F C 0.2912(4) 0.6184(2) 0.1861(3) 0.178(3) Uani 1 1 d D U
H7F H 0.2842 0.6254 0.2181 0.213 Uiso 1 1 calc R U
C8F C 0.2882(3) 0.5611(3) 0.1672(2) 0.168(3) Uani 1 1 d D U
C9F C 0.2991(3) 0.5517(3) 0.1204(2) 0.174(3) Uani 1 1 d D U
H9F H 0.2974 0.5126 0.1073 0.209 Uiso 1 1 calc R U
C10F C 0.3125(4) 0.5992(2) 0.0924(3) 0.202(4) Uani 1 1 d D U
H10F H 0.3197 0.5924 0.0604 0.242 Uiso 1 1 calc R U
C11F C 0.2733(4) 0.5108(3) 0.1981(3) 0.135(3) Uani 1 1 d D U
C1G C -0.1807(7) 0.3181(7) 0.0875(2) 0.223(7) Uani 1 1 d D U
H1G1 H -0.1454 0.3219 0.0727 0.335 Uiso 1 1 calc R U
H1G2 H -0.2113 0.3434 0.0707 0.335 Uiso 1 1 calc R U
H1G3 H -0.2073 0.2765 0.0804 0.335 Uiso 1 1 calc R U
C2G C -0.1776(5) 0.2921(4) 0.1778(3) 0.218(7) Uani 1 1 d D U
H2G1 H -0.1551 0.2593 0.1829 0.328 Uiso 1 1 calc R U
H2G2 H -0.2267 0.2765 0.1566 0.328 Uiso 1 1 calc R U
H2G3 H -0.1708 0.3115 0.2128 0.328 Uiso 1 1 calc R U
C3G C -0.1588(5) 0.3992(3) 0.1581(6) 0.213(7) Uani 1 1 d D U
H3G1 H -0.2069 0.3944 0.1530 0.319 Uiso 1 1 calc R U
H3G2 H -0.1483 0.4247 0.1328 0.319 Uiso 1 1 calc R U
H3G3 H -0.1291 0.4176 0.1948 0.319 Uiso 1 1 calc R U
C4G C -0.1465(2) 0.33769(13) 0.14836(13) 0.178(4) Uani 1 1 d D U
C5G C -0.07032(19) 0.34256(8) 0.16704(9) 0.171(4) Uani 1 1 d D U
C6G C -0.0382(3) 0.3136(2) 0.2097(2) 0.164(3) Uani 1 1 d D U
H6G H -0.0642 0.2905 0.2269 0.197 Uiso 1 1 calc R U
C7G C 0.0310(3) 0.3184(3) 0.2268(3) 0.148(3) Uani 1 1 d D U
H7G H 0.0527 0.2991 0.2563 0.178 Uiso 1 1 calc R U
C8G C 0.0694(3) 0.3512(3) 0.2015(2) 0.145(3) Uani 1 1 d D U
C9G C 0.0375(3) 0.3796(3) 0.1591(3) 0.154(3) Uani 1 1 d D U
H9G H 0.0632 0.4017 0.1412 0.185 Uiso 1 1 calc R U
C10G C -0.0318(3) 0.3760(3) 0.1424(3) 0.171(4) Uani 1 1 d D U
H10G H -0.0531 0.3966 0.1139 0.205 Uiso 1 1 calc R U
C11G C 0.1453(3) 0.3561(4) 0.2204(3) 0.132(3) Uani 1 1 d D U
C1H C 0.6152(4) 0.3698(3) 0.0716(5) 0.184(6) Uani 1 1 d D U
H1H1 H 0.6177 0.3690 0.0363 0.276 Uiso 1 1 calc R U
H1H2 H 0.5856 0.3321 0.0735 0.276 Uiso 1 1 calc R U
H1H3 H 0.6612 0.3752 0.0993 0.276 Uiso 1 1 calc R U
C2H C 0.6441(5) 0.4736(4) 0.1163(4) 0.161(5) Uani 1 1 d D U
H2H1 H 0.6340 0.5113 0.1051 0.241 Uiso 1 1 calc R U
H2H2 H 0.6868 0.4707 0.1132 0.241 Uiso 1 1 calc R U
H2H3 H 0.6490 0.4722 0.1536 0.241 Uiso 1 1 calc R U
C3H C 0.5494(6) 0.4408(5) 0.0252(3) 0.169(6) Uani 1 1 d D U
H3H1 H 0.5350 0.4071 -0.0027 0.254 Uiso 1 1 calc R U
H3H2 H 0.5811 0.4738 0.0187 0.254 Uiso 1 1 calc R U
H3H3 H 0.5091 0.4537 0.0247 0.254 Uiso 1 1 calc R U
C4H C 0.58559(18) 0.4216(2) 0.08070(12) 0.121(3) Uani 1 1 d D U
C5H C 0.53263(12) 0.40209(17) 0.10429(8) 0.117(3) Uani 1 1 d D U
C6H C 0.5005(3) 0.3422(3) 0.0992(2) 0.115(3) Uani 1 1 d D U
H6H H 0.5117 0.3134 0.0805 0.138 Uiso 1 1 calc R U
C7H C 0.4519(3) 0.3240(3) 0.1212(2) 0.112(3) Uani 1 1 d D U
H7H H 0.4304 0.2829 0.1179 0.134 Uiso 1 1 calc R U
C8H C 0.4353(3) 0.3659(3) 0.1478(2) 0.103(3) Uani 1 1 d D U
C9H C 0.4674(3) 0.4257(3) 0.1529(3) 0.106(3) Uani 1 1 d D U
H9H H 0.4557 0.4545 0.1711 0.127 Uiso 1 1 calc R U
C10H C 0.5161(3) 0.4437(3) 0.1318(2) 0.116(3) Uani 1 1 d D U
H10H H 0.5384 0.4847 0.1362 0.139 Uiso 1 1 calc R U
C11H C 0.3815(3) 0.3476(4) 0.1708(3) 0.111(2) Uani 1 1 d D U
C1I C 0.0387(7) 0.0916(5) 0.5096(3) 0.203(6) Uani 1 1 d D U
H1I1 H 0.0684 0.0656 0.5093 0.305 Uiso 1 1 calc R U
H1I2 H 0.0018 0.0703 0.5197 0.305 Uiso 1 1 calc R U
H1I3 H 0.0655 0.1273 0.5355 0.305 Uiso 1 1 calc R U
C2I C -0.0329(7) 0.0547(4) 0.4113(4) 0.227(7) Uani 1 1 d D U
H2I1 H -0.0620 0.0669 0.3783 0.341 Uiso 1 1 calc R U
H2I2 H -0.0615 0.0266 0.4250 0.341 Uiso 1 1 calc R U
H2I3 H -0.0008 0.0356 0.4039 0.341 Uiso 1 1 calc R U
C3I C -0.0415(4) 0.1484(4) 0.4542(5) 0.211(7) Uani 1 1 d D U
H3I1 H -0.0675 0.1317 0.4754 0.317 Uiso 1 1 calc R U
H3I2 H -0.0733 0.1487 0.4175 0.317 Uiso 1 1 calc R U
H3I3 H -0.0151 0.1892 0.4701 0.317 Uiso 1 1 calc R U
C4I C 0.0076(2) 0.10997(12) 0.45346(14) 0.185(5) Uani 1 1 d D U
C5I C 0.06553(15) 0.14538(8) 0.43949(9) 0.178(4) Uani 1 1 d D U
C6I C 0.1334(2) 0.1487(2) 0.4719(2) 0.177(4) Uani 1 1 d D U
H6I H 0.1436 0.1288 0.5028 0.212 Uiso 1 1 calc R U
C7I C 0.1863(3) 0.1810(3) 0.4594(2) 0.157(3) Uani 1 1 d D U
H7I H 0.2323 0.1828 0.4820 0.189 Uiso 1 1 calc R U
C8I C 0.1735(3) 0.2106(3) 0.4147(2) 0.157(3) Uani 1 1 d D U
C9I C 0.1059(3) 0.2065(3) 0.3821(3) 0.149(3) Uani 1 1 d D U
H9I H 0.0956 0.2254 0.3506 0.179 Uiso 1 1 calc R U
C10I C 0.0533(3) 0.1753(3) 0.3950(2) 0.166(3) Uani 1 1 d D U
H10I H 0.0074 0.1743 0.3728 0.199 Uiso 1 1 calc R U
C11I C 0.2314(3) 0.2456(3) 0.4012(3) 0.128(3) Uani 1 1 d D U
C1J C 0.6881(5) 0.3105(4) 0.2357(3) 0.171(6) Uani 1 1 d D U
H1J1 H 0.6989 0.2761 0.2538 0.257 Uiso 1 1 calc R U
H1J2 H 0.7247 0.3286 0.2239 0.257 Uiso 1 1 calc R U
H1J3 H 0.6446 0.2975 0.2046 0.257 Uiso 1 1 calc R U
C2J C 0.7343(5) 0.3603(6) 0.3324(3) 0.181(6) Uani 1 1 d D U
H2J1 H 0.7196 0.3798 0.3572 0.271 Uiso 1 1 calc R U
H2J2 H 0.7794 0.3835 0.3356 0.271 Uiso 1 1 calc R U
H2J3 H 0.7369 0.3201 0.3412 0.271 Uiso 1 1 calc R U
C3J C 0.6972(6) 0.4184(3) 0.2567(4) 0.167(6) Uani 1 1 d D U
H3J1 H 0.7237 0.4183 0.2343 0.250 Uiso 1 1 calc R U
H3J2 H 0.7236 0.4481 0.2883 0.250 Uiso 1 1 calc R U
H3J3 H 0.6540 0.4283 0.2361 0.250 Uiso 1 1 calc R U
C4J C 0.6819(3) 0.3563(2) 0.27435(9) 0.128(4) Uani 1 1 d D U
C5J C 0.6108(2) 0.3387(2) 0.27558(6) 0.126(3) Uani 1 1 d D U
C6J C 0.5808(3) 0.3820(3) 0.28570(19) 0.128(3) Uani 1 1 d D U
H6J H 0.6044 0.4229 0.2915 0.154 Uiso 1 1 calc R U
C7J C 0.5169(3) 0.3659(3) 0.2874(3) 0.115(3) Uani 1 1 d D U
H7J H 0.4972 0.3959 0.2950 0.138 Uiso 1 1 calc R U
C8J C 0.4805(3) 0.3066(3) 0.2781(3) 0.105(3) Uani 1 1 d D U
C9J C 0.5101(3) 0.2629(3) 0.2679(3) 0.127(3) Uani 1 1 d D U
H9J H 0.4865 0.2221 0.2619 0.152 Uiso 1 1 calc R U
C10J C 0.5747(3) 0.2796(3) 0.2665(3) 0.127(3) Uani 1 1 d D U
H10J H 0.5948 0.2497 0.2591 0.152 Uiso 1 1 calc R U
C11J C 0.4098(3) 0.2905(4) 0.2793(3) 0.109(2) Uani 1 1 d D U
C1K C 0.4728(6) -0.0590(3) 0.6019(5) 0.188(7) Uani 1 1 d D U
H1K1 H 0.4365 -0.0728 0.5662 0.282 Uiso 1 1 calc R U
H1K2 H 0.4641 -0.0854 0.6272 0.282 Uiso 1 1 calc R U
H1K3 H 0.5172 -0.0593 0.6005 0.282 Uiso 1 1 calc R U
C2K C 0.5469(4) 0.0348(6) 0.6602(5) 0.204(7) Uani 1 1 d D U
H2K1 H 0.5796 0.0160 0.6533 0.306 Uiso 1 1 calc R U
H2K2 H 0.5498 0.0307 0.6967 0.306 Uiso 1 1 calc R U
H2K3 H 0.5580 0.0772 0.6560 0.306 Uiso 1 1 calc R U
C3K C 0.4243(3) 0.0010(6) 0.6496(3) 0.183(6) Uani 1 1 d D U
H3K1 H 0.4442 0.0327 0.6800 0.275 Uiso 1 1 calc R U
H3K2 H 0.4175 -0.0378 0.6626 0.275 Uiso 1 1 calc R U
H3K3 H 0.3802 0.0060 0.6250 0.275 Uiso 1 1 calc R U
C4K C 0.47361(11) 0.0044(3) 0.62001(17) 0.171(4) Uani 1 1 d D U
C5K C 0.45366(7) 0.0410(2) 0.57401(12) 0.162(4) Uani 1 1 d D U
C6K C 0.4263(2) 0.0149(3) 0.5214(2) 0.158(3) Uani 1 1 d D U
H6K H 0.4193 -0.0267 0.5131 0.190 Uiso 1 1 calc R U
C7K C 0.4090(4) 0.0506(2) 0.4807(3) 0.158(3) Uani 1 1 d D U
H7K H 0.3905 0.0332 0.4444 0.190 Uiso 1 1 calc R U
C8K C 0.4184(4) 0.1112(3) 0.4925(2) 0.153(3) Uani 1 1 d D U
C9K C 0.4463(4) 0.1376(3) 0.5452(2) 0.156(3) Uani 1 1 d D U
H9K H 0.4537 0.1792 0.5537 0.188 Uiso 1 1 calc R U
C10K C 0.4631(4) 0.1017(2) 0.5852(3) 0.166(4) Uani 1 1 d D U
H10K H 0.4818 0.1192 0.6214 0.200 Uiso 1 1 calc R U
C11K C 0.3993(4) 0.1489(3) 0.4477(3) 0.140(3) Uani 1 1 d D U
C1L C -0.1104(7) 0.0391(3) 0.2348(5) 0.249(7) Uani 1 1 d D U
H1L1 H -0.1147 0.0097 0.2061 0.373 Uiso 1 1 calc R U
H1L2 H -0.1545 0.0336 0.2384 0.373 Uiso 1 1 calc R U
H1L3 H -0.0756 0.0338 0.2686 0.373 Uiso 1 1 calc R U
C2L C -0.1024(5) 0.1472(4) 0.2572(3) 0.237(7) Uani 1 1 d D U
H2L1 H -0.0634 0.1582 0.2917 0.356 Uiso 1 1 calc R U
H2L2 H -0.1441 0.1290 0.2628 0.356 Uiso 1 1 calc R U
H2L3 H -0.1081 0.1830 0.2396 0.356 Uiso 1 1 calc R U
C3L C -0.1324(6) 0.1055(6) 0.1624(3) 0.223(6) Uani 1 1 d D U
H3L1 H -0.1802 0.0847 0.1540 0.334 Uiso 1 1 calc R U
H3L2 H -0.1152 0.0866 0.1391 0.334 Uiso 1 1 calc R U
H3L3 H -0.1293 0.1473 0.1568 0.334 Uiso 1 1 calc R U
C4L C -0.0889(2) 0.10210(17) 0.22118(10) 0.168(4) Uani 1 1 d D U
C5L C -0.01270(17) 0.11818(12) 0.23399(7) 0.158(4) Uani 1 1 d D U
C6L C 0.0261(3) 0.0820(3) 0.2633(2) 0.162(3) Uani 1 1 d D U
H6L H 0.0053 0.0478 0.2751 0.194 Uiso 1 1 calc R U
C7L C 0.0961(3) 0.0968(3) 0.2753(3) 0.146(3) Uani 1 1 d D U
H7L H 0.1239 0.0727 0.2956 0.175 Uiso 1 1 calc R U
C8L C 0.1249(3) 0.1467(3) 0.2576(3) 0.139(3) Uani 1 1 d D U
C9L C 0.0861(3) 0.1823(3) 0.2279(3) 0.145(3) Uani 1 1 d D U
H9L H 0.1066 0.2161 0.2156 0.174 Uiso 1 1 calc R U
C10L C 0.0160(3) 0.1678(3) 0.2164(3) 0.164(3) Uani 1 1 d D U
H10L H -0.0118 0.1920 0.1965 0.197 Uiso 1 1 calc R U
C11L C 0.1999(3) 0.1621(4) 0.2704(3) 0.133(3) Uani 1 1 d D U
C1M C 0.6522(7) 0.0581(7) 0.1506(2) 0.241(7) Uani 1 1 d D U
H1M1 H 0.6623 0.0935 0.1336 0.361 Uiso 1 1 calc R U
H1M2 H 0.6034 0.0378 0.1330 0.361 Uiso 1 1 calc R U
H1M3 H 0.6796 0.0310 0.1472 0.361 Uiso 1 1 calc R U
C2M C 0.7032(6) 0.0312(3) 0.2434(4) 0.247(7) Uani 1 1 d D U
H2M1 H 0.7286 0.0493 0.2808 0.371 Uiso 1 1 calc R U
H2M2 H 0.7347 0.0196 0.2292 0.371 Uiso 1 1 calc R U
H2M3 H 0.6675 -0.0041 0.2415 0.371 Uiso 1 1 calc R U
C3M C 0.7207(6) 0.1388(3) 0.2292(6) 0.248(7) Uani 1 1 d D U
H3M1 H 0.7107 0.1635 0.2000 0.372 Uiso 1 1 calc R U
H3M2 H 0.7676 0.1346 0.2396 0.372 Uiso 1 1 calc R U
H3M3 H 0.7159 0.1578 0.2599 0.372 Uiso 1 1 calc R U
C4M C 0.6698(3) 0.07656(12) 0.21014(13) 0.206(4) Uani 1 1 d D U
C5M C 0.6048(2) 0.07706(8) 0.21854(9) 0.192(4) Uani 1 1 d D U
C6M C 0.5427(3) 0.0410(2) 0.1841(2) 0.193(4) Uani 1 1 d D U
H6M H 0.5401 0.0157 0.1547 0.232 Uiso 1 1 calc R U
C7M C 0.4838(3) 0.0421(3) 0.1929(2) 0.185(3) Uani 1 1 d D U
H7M H 0.4408 0.0171 0.1698 0.222 Uiso 1 1 calc R U
C8M C 0.4879(3) 0.0797(3) 0.2354(2) 0.174(3) Uani 1 1 d D U
C9M C 0.5503(3) 0.1154(3) 0.2698(3) 0.169(3) Uani 1 1 d D U
H9M H 0.5530 0.1407 0.2992 0.202 Uiso 1 1 calc R U
C10M C 0.6090(3) 0.1141(3) 0.2612(2) 0.193(4) Uani 1 1 d D U
H10M H 0.6521 0.1387 0.2846 0.231 Uiso 1 1 calc R U
C11M C 0.4247(3) 0.0812(4) 0.2451(3) 0.159(3) Uani 1 1 d D U
C1N C 0.3698(5) 0.1268(7) -0.1145(3) 0.217(7) Uani 1 1 d D U
H1N1 H 0.3326 0.0948 -0.1133 0.325 Uiso 1 1 calc R U
H1N2 H 0.3851 0.1143 -0.1419 0.325 Uiso 1 1 calc R U
H1N3 H 0.3533 0.1626 -0.1231 0.325 Uiso 1 1 calc R U
C2N C 0.4753(4) 0.0971(3) -0.0561(6) 0.223(7) Uani 1 1 d D U
H2N1 H 0.5193 0.1118 -0.0257 0.334 Uiso 1 1 calc R U
H2N2 H 0.4832 0.0941 -0.0893 0.334 Uiso 1 1 calc R U
H2N3 H 0.4522 0.0577 -0.0512 0.334 Uiso 1 1 calc R U
C3N C 0.4740(6) 0.2049(3) -0.0527(6) 0.215(7) Uani 1 1 d D U
H3N1 H 0.4490 0.2332 -0.0471 0.322 Uiso 1 1 calc R U
H3N2 H 0.4830 0.2116 -0.0852 0.322 Uiso 1 1 calc R U
H3N3 H 0.5175 0.2109 -0.0219 0.322 Uiso 1 1 calc R U
C4N C 0.43032(15) 0.1404(2) -0.05927(17) 0.178(4) Uani 1 1 d D U
C5N C 0.40267(10) 0.13649(19) -0.01544(12) 0.166(4) Uani 1 1 d D U
C6N C 0.4030(3) 0.0887(3) 0.0132(2) 0.165(3) Uani 1 1 d D U
H6N H 0.4208 0.0572 0.0056 0.198 Uiso 1 1 calc R U
C7N C 0.3772(3) 0.0865(3) 0.0531(2) 0.159(3) Uani 1 1 d D U
H7N H 0.3769 0.0535 0.0727 0.191 Uiso 1 1 calc R U
C8N C 0.3519(3) 0.1333(3) 0.0638(2) 0.151(3) Uani 1 1 d D U
C9N C 0.3510(3) 0.1804(3) 0.0346(2) 0.150(3) Uani 1 1 d D U
H9N H 0.3323 0.2115 0.0416 0.180 Uiso 1 1 calc R U
C10N C 0.3770(3) 0.1831(3) -0.0050(2) 0.162(3) Uani 1 1 d D U
H10N H 0.3773 0.2162 -0.0246 0.195 Uiso 1 1 calc R U
C11N C 0.3232(3) 0.1311(4) 0.1066(2) 0.143(3) Uani 1 1 d D U
C1O C 0.0369(8) -0.1968(3) 0.3148(4) 0.232(7) Uani 1 1 d D U
H1O1 H 0.0164 -0.1931 0.2766 0.347 Uiso 1 1 calc R U
H1O2 H 0.0020 -0.2207 0.3257 0.347 Uiso 1 1 calc R U
H1O3 H 0.0743 -0.2164 0.3213 0.347 Uiso 1 1 calc R U
C2O C 0.0976(7) -0.1392(6) 0.4078(3) 0.212(7) Uani 1 1 d D U
H2O1 H 0.1399 -0.1521 0.4156 0.317 Uiso 1 1 calc R U
H2O2 H 0.0655 -0.1683 0.4177 0.317 Uiso 1 1 calc R U
H2O3 H 0.1081 -0.1002 0.4283 0.317 Uiso 1 1 calc R U
C3O C 0.0050(3) -0.1051(4) 0.3368(6) 0.236(7) Uani 1 1 d D U
H3O1 H -0.0047 -0.0887 0.3027 0.354 Uiso 1 1 calc R U
H3O2 H 0.0174 -0.0729 0.3657 0.354 Uiso 1 1 calc R U
H3O3 H -0.0357 -0.1349 0.3351 0.354 Uiso 1 1 calc R U
C4O C 0.06509(15) -0.13456(12) 0.3475(2) 0.187(4) Uani 1 1 d D U
C5O C 0.11770(10) -0.09732(7) 0.3295(2) 0.179(4) Uani 1 1 d D U
C6O C 0.1094(3) -0.1051(2) 0.2766(2) 0.182(4) Uani 1 1 d D U
H6O H 0.0709 -0.1337 0.2516 0.219 Uiso 1 1 calc R U
C7O C 0.1571(3) -0.0712(3) 0.2599(3) 0.174(3) Uani 1 1 d D U
H7O H 0.1511 -0.0767 0.2235 0.209 Uiso 1 1 calc R U
C8O C 0.2136(3) -0.0293(3) 0.2958(2) 0.163(3) Uani 1 1 d D U
C9O C 0.2219(3) -0.0219(3) 0.3488(2) 0.167(3) Uani 1 1 d D U
H9O H 0.2606 0.0067 0.3738 0.201 Uiso 1 1 calc R U
C10O C 0.1739(3) -0.0561(3) 0.3658(3) 0.179(4) Uani 1 1 d D U
H10O H 0.1798 -0.0509 0.4023 0.214 Uiso 1 1 calc R U
C11O C 0.2655(3) 0.0074(3) 0.2769(3) 0.161(3) Uani 1 1 d D U
C1P C -0.1564(6) -0.0954(3) 0.0096(4) 0.208(7) Uani 1 1 d D U
H1P1 H -0.1467 -0.0879 -0.0224 0.312 Uiso 1 1 calc R U
H1P2 H -0.2041 -0.1181 -0.0011 0.312 Uiso 1 1 calc R U
H1P3 H -0.1258 -0.1182 0.0315 0.312 Uiso 1 1 calc R U
C2P C -0.1857(5) 0.0029(4) 0.0039(4) 0.236(7) Uani 1 1 d D U
H2P1 H -0.1971 0.0315 0.0244 0.354 Uiso 1 1 calc R U
H2P2 H -0.2280 -0.0229 -0.0228 0.354 Uiso 1 1 calc R U
H2P3 H -0.1578 0.0244 -0.0142 0.354 Uiso 1 1 calc R U
C3P C -0.1710(4) -0.0452(7) 0.0875(3) 0.211(6) Uani 1 1 d D U
H3P1 H -0.1420 -0.0655 0.1142 0.317 Uiso 1 1 calc R U
H3P2 H -0.2183 -0.0697 0.0727 0.317 Uiso 1 1 calc R U
H3P3 H -0.1692 -0.0066 0.1044 0.317 Uiso 1 1 calc R U
C4P C -0.1449(2) -0.0356(3) 0.04232(9) 0.193(4) Uani 1 1 d D U
C5P C -0.06846(17) -0.0048(2) 0.06576(6) 0.178(4) Uani 1 1 d D U
C6P C -0.0199(2) -0.0364(3) 0.0723(2) 0.190(4) Uani 1 1 d D U
H6P H -0.0343 -0.0783 0.0622 0.227 Uiso 1 1 calc R U
C7P C 0.0499(3) -0.0086(3) 0.0934(3) 0.178(3) Uani 1 1 d D U
H7P H 0.0824 -0.0313 0.0968 0.214 Uiso 1 1 calc R U
C8P C 0.0716(3) 0.0524(3) 0.1092(3) 0.167(3) Uani 1 1 d D U
C9P C 0.0227(3) 0.0839(3) 0.1024(3) 0.165(3) Uani 1 1 d D U
H9P H 0.0368 0.1257 0.1128 0.198 Uiso 1 1 calc R U
C10P C -0.0465(3) 0.0559(3) 0.0807(3) 0.187(4) Uani 1 1 d D U
H10P H -0.0791 0.0787 0.0761 0.224 Uiso 1 1 calc R U
C11P C 0.1467(3) 0.0845(4) 0.1318(3) 0.153(3) Uani 1 1 d D U
C1Q C -0.0236(5) 0.2831(6) -0.1543(3) 0.280(8) Uani 1 1 d D U
H1Q1 H 0.0167 0.2702 -0.1536 0.421 Uiso 1 1 calc R U
H1Q2 H -0.0125 0.3267 -0.1483 0.421 Uiso 1 1 calc R U
H1Q3 H -0.0613 0.2687 -0.1892 0.421 Uiso 1 1 calc R U
C2Q C -0.0969(3) 0.2885(4) -0.1010(5) 0.279(8) Uani 1 1 d D U
H2Q1 H -0.0974 0.2835 -0.0654 0.419 Uiso 1 1 calc R U
H2Q2 H -0.1427 0.2708 -0.1283 0.419 Uiso 1 1 calc R U
H2Q3 H -0.0833 0.3310 -0.1038 0.419 Uiso 1 1 calc R U
C3Q C -0.0778(8) 0.1899(3) -0.1261(7) 0.283(8) Uani 1 1 d D U
H3Q1 H -0.1202 0.1790 -0.1198 0.424 Uiso 1 1 calc R U
H3Q2 H -0.0456 0.1679 -0.1049 0.424 Uiso 1 1 calc R U
H3Q3 H -0.0880 0.1799 -0.1642 0.424 Uiso 1 1 calc R U
C4Q C -0.04552(14) 0.2572(3) -0.10952(10) 0.232(5) Uani 1 1 d D U
C5Q C 0.01858(9) 0.2690(2) -0.05822(7) 0.223(4) Uani 1 1 d D U
C6Q C 0.0512(2) 0.2246(3) -0.0411(2) 0.224(4) Uani 1 1 d D U
H6Q H 0.0335 0.1862 -0.0614 0.269 Uiso 1 1 calc R U
C7Q C 0.1099(3) 0.2356(3) 0.0057(3) 0.201(4) Uani 1 1 d D U
H7Q H 0.1318 0.2044 0.0169 0.241 Uiso 1 1 calc R U
C8Q C 0.1372(3) 0.2916(3) 0.0364(3) 0.194(4) Uani 1 1 d D U
C9Q C 0.1038(3) 0.3359(3) 0.0189(3) 0.198(4) Uani 1 1 d D U
H9Q H 0.1214 0.3744 0.0391 0.237 Uiso 1 1 calc R U
C10Q C 0.0449(4) 0.3249(3) -0.0277(3) 0.226(4) Uani 1 1 d D U
H10Q H 0.0224 0.3558 -0.0388 0.271 Uiso 1 1 calc R U
C11Q C 0.2003(3) 0.3024(4) 0.0875(3) 0.134(3) Uani 1 1 d D U
C1R C 0.5042(3) 0.2553(5) 0.4039(5) 0.122(3) Uani 1 1 d D U
C2R C 0.5801(4) 0.2728(8) 0.4178(6) 0.153(6) Uani 1 1 d D U
H2R1 H 0.6040 0.2619 0.4532 0.229 Uiso 1 1 calc R U
H2R2 H 0.5952 0.3159 0.4184 0.229 Uiso 1 1 calc R U
H2R3 H 0.5906 0.2521 0.3910 0.229 Uiso 1 1 calc R U

loop_
_atom_site_aniso_label
_atom_site_aniso_U_11
_atom_site_aniso_U_22
_atom_site_aniso_U_33
_atom_site_aniso_U_23
_atom_site_aniso_U_13
_atom_site_aniso_U_12
Sm1 0.0586(4) 0.1625(8) 0.0804(4) 0.0422(5) 0.0361(3) -0.0045(5)
Sm2 0.0554(4) 0.1605(8) 0.0848(5) 0.0372(5) 0.0309(3) -0.0028(5)
Sm3 0.0667(5) 0.1448(8) 0.1038(6) 0.0298(6) 0.0387(4) -0.0057(5)
Sm4 0.1265(7) 0.1519(8) 0.1291(6) 0.0561(6) 0.0624(5) -0.0037(6)
Ti1 0.0679(12) 0.159(2) 0.0629(11) 0.0323(13) 0.0422(9) 0.0020(13)
Ti2 0.0718(13) 0.1442(19) 0.0863(14) 0.0388(14) 0.0399(11) 0.0258(13)
Ti3 0.0698(13) 0.154(2) 0.0988(15) 0.0490(15) 0.0361(11) 0.0198(14)
Ti4 0.0930(15) 0.161(2) 0.0972(14) 0.0531(15) 0.0455(12) -0.0085(15)
Ti5 0.1327(19) 0.157(2) 0.160(2) 0.0385(19) 0.0770(15) -0.0120(18)
O1 0.173(4) 0.174(4) 0.176(4) 0.036(4) 0.065(4) 0.014(4)
O2 0.079(3) 0.147(3) 0.102(3) 0.035(3) 0.038(3) 0.020(3)
O3 0.085(3) 0.144(3) 0.108(3) 0.032(3) 0.040(3) 0.008(3)
O4 0.088(3) 0.149(3) 0.107(3) 0.047(3) 0.054(3) 0.009(3)
O5 0.083(3) 0.145(3) 0.098(3) 0.036(3) 0.050(3) 0.026(3)
O6 0.074(3) 0.118(3) 0.088(3) 0.025(3) 0.062(2) 0.011(2)
O1W 0.054(4) 0.163(6) 0.090(4) 0.056(4) 0.029(3) 0.002(4)
O8 0.107(3) 0.153(3) 0.110(3) 0.045(3) 0.055(3) 0.000(3)
O9 0.120(3) 0.150(3) 0.134(3) 0.037(3) 0.077(3) 0.004(3)
O2W 0.092(6) 0.159(7) 0.099(6) 0.044(6) 0.015(5) -0.003(5)
O1A 0.085(3) 0.149(4) 0.104(3) 0.032(3) 0.047(3) 0.007(3)
O2A 0.102(3) 0.153(3) 0.108(3) 0.035(3) 0.050(3) 0.014(3)
O1B 0.099(3) 0.151(3) 0.110(3) 0.039(3) 0.054(3) 0.010(3)
O2B 0.102(3) 0.155(4) 0.102(3) 0.031(3) 0.049(3) 0.026(3)
O1C 0.103(4) 0.179(4) 0.094(4) 0.024(4) 0.059(3) -0.012(4)
O2C 0.092(4) 0.160(5) 0.074(4) 0.009(4) 0.058(3) -0.002(4)
O1D 0.091(3) 0.153(3) 0.106(3) 0.039(3) 0.046(3) 0.014(3)
O2D 0.107(4) 0.159(5) 0.124(4) 0.018(4) 0.037(4) 0.026(4)
O1E 0.093(3) 0.158(3) 0.104(3) 0.043(3) 0.036(3) 0.003(3)
O2E 0.100(3) 0.155(3) 0.103(3) 0.039(3) 0.045(3) 0.023(3)
O1F 0.111(3) 0.153(4) 0.107(3) 0.037(3) 0.047(3) 0.031(3)
O2F 0.114(4) 0.157(4) 0.116(4) 0.030(4) 0.037(3) 0.036(3)
O1G 0.099(3) 0.162(3) 0.116(3) 0.035(3) 0.033(3) 0.025(3)
O2G 0.101(3) 0.162(3) 0.117(3) 0.041(3) 0.047(3) 0.015(3)
O1H 0.086(3) 0.144(3) 0.092(3) 0.036(3) 0.051(3) 0.020(3)
O2H 0.090(3) 0.138(3) 0.106(3) 0.038(3) 0.046(3) 0.021(3)
O1I 0.109(3) 0.157(3) 0.125(3) 0.037(3) 0.051(3) 0.008(3)
O2I 0.105(4) 0.160(4) 0.114(4) 0.044(4) 0.042(3) 0.004(3)
O1J 0.086(3) 0.137(3) 0.085(3) 0.050(3) 0.053(2) 0.007(3)
O2J 0.091(3) 0.146(3) 0.104(3) 0.044(3) 0.058(3) 0.011(3)
O1K 0.129(4) 0.161(4) 0.115(4) 0.048(4) 0.050(3) 0.012(4)
O2K 0.144(4) 0.153(4) 0.122(4) 0.055(3) 0.055(3) 0.007(3)
O1L 0.100(3) 0.151(3) 0.112(3) 0.034(3) 0.054(3) -0.003(3)
O2L 0.135(3) 0.155(3) 0.129(3) 0.048(3) 0.069(3) -0.005(3)
O1M 0.132(4) 0.159(4) 0.148(4) 0.051(4) 0.062(3) 0.011(3)
O2M 0.151(3) 0.171(4) 0.163(4) 0.034(3) 0.079(3) 0.004(3)
O1N 0.121(3) 0.152(4) 0.141(4) 0.042(3) 0.058(3) 0.007(3)
O2N 0.130(3) 0.163(4) 0.151(4) 0.024(4) 0.078(3) 0.018(3)
O1O 0.147(4) 0.172(4) 0.154(4) 0.047(4) 0.071(3) 0.001(3)
O2O 0.152(3) 0.163(3) 0.158(3) 0.042(3) 0.073(3) 0.003(3)
O1P 0.125(3) 0.158(4) 0.147(3) 0.038(3) 0.055(3) -0.004(3)
O2P 0.136(3) 0.167(4) 0.167(4) 0.029(3) 0.063(3) 0.001(3)
O1Q 0.105(3) 0.157(4) 0.125(4) 0.037(3) 0.039(3) 0.028(3)
O2Q 0.112(4) 0.158(4) 0.127(4) 0.031(4) 0.039(3) 0.010(3)
O1R 0.113(3) 0.147(3) 0.119(3) 0.048(3) 0.047(3) 0.013(3)
O2R 0.104(4) 0.152(4) 0.116(4) 0.045(4) 0.047(3) 0.007(4)
C1 0.174(5) 0.187(5) 0.191(5) 0.027(5) 0.063(5) 0.012(5)
C2 0.203(6) 0.211(7) 0.212(7) 0.022(6) 0.055(6) 0.025(6)
C3 0.197(6) 0.215(7) 0.201(7) 0.026(6) 0.057(6) 0.036(6)
C4 0.189(5) 0.199(5) 0.192(5) 0.025(5) 0.061(5) 0.019(5)
C1A 0.178(10) 0.199(10) 0.135(9) 0.036(9) 0.070(8) -0.034(9)
C2A 0.200(10) 0.204(10) 0.116(8) 0.045(9) 0.052(8) -0.013(9)
C3A 0.188(9) 0.189(9) 0.092(7) 0.066(8) 0.050(7) 0.011(8)
C4A 0.148(6) 0.154(6) 0.112(5) 0.038(5) 0.059(5) 0.015(5)
C5A 0.138(5) 0.154(5) 0.116(5) 0.036(5) 0.058(4) 0.010(5)
C6A 0.139(5) 0.162(5) 0.121(5) 0.033(5) 0.059(4) 0.001(5)
C7A 0.116(4) 0.152(5) 0.106(4) 0.027(4) 0.062(4) 0.009(4)
C8A 0.122(5) 0.150(5) 0.102(5) 0.035(4) 0.044(4) 0.014(4)
C9A 0.127(4) 0.158(4) 0.117(4) 0.033(4) 0.056(4) 0.010(4)
C10A 0.134(5) 0.149(5) 0.114(5) 0.031(5) 0.057(4) 0.011(5)
C11A 0.088(4) 0.146(4) 0.094(4) 0.037(4) 0.059(3) 0.013(4)
C1B 0.195(10) 0.222(10) 0.216(10) 0.027(10) 0.038(9) 0.036(9)
C2B 0.197(10) 0.233(10) 0.206(10) 0.022(10) 0.064(9) 0.050(9)
C3B 0.204(10) 0.211(10) 0.215(10) 0.020(10) 0.045(9) 0.029(9)
C4B 0.173(6) 0.195(6) 0.177(6) 0.029(6) 0.055(5) 0.028(6)
C5B 0.157(5) 0.179(5) 0.162(5) 0.023(5) 0.054(5) 0.033(5)
C6B 0.160(5) 0.180(5) 0.164(5) 0.026(5) 0.051(5) 0.030(5)
C7B 0.142(4) 0.169(4) 0.147(4) 0.030(4) 0.052(4) 0.033(4)
C8B 0.132(4) 0.164(4) 0.139(4) 0.025(4) 0.050(4) 0.025(4)
C9B 0.136(5) 0.167(5) 0.137(5) 0.041(5) 0.051(4) 0.018(4)
C10B 0.157(5) 0.179(5) 0.159(5) 0.027(5) 0.055(5) 0.033(5)
C11B 0.111(4) 0.157(4) 0.117(4) 0.039(4) 0.051(3) 0.021(4)
C1C 0.185(10) 0.253(10) 0.187(10) 0.020(10) 0.071(9) -0.014(9)
C2C 0.170(10) 0.257(10) 0.204(10) 0.055(10) 0.061(9) 0.004(9)
C3C 0.138(9) 0.266(10) 0.176(9) 0.038(9) 0.074(8) -0.007(9)
C4C 0.150(5) 0.201(6) 0.133(5) 0.034(5) 0.058(5) -0.002(5)
C5C 0.130(5) 0.205(5) 0.124(5) 0.027(5) 0.078(4) -0.002(5)
C6C 0.138(5) 0.197(5) 0.122(4) 0.027(4) 0.065(4) -0.007(4)
C7C 0.125(4) 0.183(4) 0.113(4) 0.021(4) 0.058(4) -0.010(4)
C8C 0.118(4) 0.182(5) 0.103(4) 0.026(4) 0.074(4) -0.014(4)
C9C 0.123(4) 0.187(5) 0.104(4) 0.031(4) 0.062(4) -0.007(4)
C10C 0.130(5) 0.197(5) 0.124(5) 0.022(5) 0.061(4) -0.003(5)
C11C 0.113(5) 0.179(5) 0.107(4) 0.031(5) 0.055(4) -0.009(4)
C1D 0.176(10) 0.219(10) 0.206(10) 0.039(10) 0.046(9) 0.044(9)
C2D 0.181(9) 0.211(10) 0.210(10) 0.035(9) 0.051(9) 0.070(8)
C3D 0.179(9) 0.224(10) 0.196(10) 0.010(9) 0.051(9) 0.071(9)
C4D 0.143(5) 0.180(6) 0.155(5) 0.033(5) 0.050(5) 0.032(5)
C5D 0.140(5) 0.176(5) 0.149(5) 0.027(5) 0.052(5) 0.046(5)
C6D 0.137(4) 0.177(5) 0.149(5) 0.025(4) 0.054(4) 0.046(4)
C7D 0.118(4) 0.164(4) 0.129(4) 0.032(4) 0.050(3) 0.037(3)
C8D 0.121(5) 0.163(5) 0.136(5) 0.018(5) 0.053(4) 0.029(4)
C9D 0.121(4) 0.174(5) 0.133(4) 0.023(4) 0.055(4) 0.034(4)
C10D 0.139(5) 0.178(5) 0.150(5) 0.027(5) 0.050(4) 0.038(5)
C11D 0.107(4) 0.154(4) 0.117(4) 0.029(4) 0.051(3) 0.025(4)
C1E 0.142(9) 0.256(10) 0.207(10) -0.004(10) 0.066(8) 0.044(9)
C2E 0.160(9) 0.244(10) 0.214(10) 0.029(10) 0.057(9) 0.020(9)
C3E 0.150(10) 0.260(11) 0.224(11) 0.012(10) 0.045(9) 0.020(10)
C4E 0.151(6) 0.199(7) 0.166(7) 0.016(6) 0.051(6) 0.027(6)
C5E 0.111(5) 0.179(5) 0.139(5) 0.023(5) 0.064(4) 0.030(5)
C6E 0.113(5) 0.184(5) 0.136(5) 0.020(5) 0.062(4) 0.024(5)
C7E 0.102(4) 0.170(4) 0.125(4) 0.034(4) 0.056(4) 0.013(4)
C8E 0.110(4) 0.168(4) 0.121(4) 0.034(4) 0.045(4) 0.025(4)
C9E 0.110(4) 0.171(4) 0.133(4) 0.021(4) 0.049(4) 0.035(4)
C10E 0.119(5) 0.190(5) 0.148(5) 0.024(5) 0.063(5) 0.024(5)
C11E 0.091(3) 0.157(3) 0.111(3) 0.033(3) 0.047(3) 0.022(3)
C1F 0.250(10) 0.220(10) 0.216(10) 0.040(10) 0.074(9) 0.041(9)
C2F 0.249(10) 0.254(10) 0.225(10) 0.032(10) 0.087(9) -0.001(10)
C3F 0.251(11) 0.265(11) 0.217(11) 0.030(11) 0.087(10) 0.013(10)
C4F 0.203(6) 0.202(6) 0.180(6) 0.016(6) 0.065(6) 0.023(6)
C5F 0.205(5) 0.193(5) 0.167(5) 0.029(5) 0.061(5) 0.025(5)
C6F 0.195(5) 0.189(5) 0.165(5) 0.030(5) 0.061(5) 0.024(5)
C7F 0.179(5) 0.177(5) 0.153(5) 0.031(4) 0.047(4) 0.026(4)
C8F 0.170(4) 0.176(4) 0.142(4) 0.031(4) 0.052(4) 0.024(4)
C9F 0.176(5) 0.179(5) 0.146(5) 0.034(4) 0.052(4) 0.020(4)
C10F 0.205(5) 0.196(5) 0.177(5) 0.031(5) 0.058(5) 0.023(5)
C11F 0.128(4) 0.154(4) 0.116(4) 0.044(4) 0.046(4) 0.023(4)
C1G 0.149(9) 0.257(10) 0.198(10) 0.017(10) 0.004(9) 0.034(9)
C2G 0.160(9) 0.250(10) 0.201(10) 0.024(10) 0.036(9) 0.026(9)
C3G 0.147(9) 0.243(10) 0.219(10) 0.014(10) 0.033(9) 0.061(9)
C4G 0.143(5) 0.210(6) 0.162(6) 0.025(5) 0.050(5) 0.026(5)
C5G 0.133(5) 0.205(5) 0.158(5) 0.044(5) 0.043(5) 0.029(5)
C6G 0.127(5) 0.205(5) 0.151(5) 0.033(5) 0.053(4) 0.024(5)
C7G 0.118(4) 0.187(4) 0.136(4) 0.034(4) 0.051(4) 0.026(4)
C8G 0.111(5) 0.180(5) 0.136(5) 0.040(5) 0.049(4) 0.019(4)
C9G 0.121(4) 0.193(5) 0.140(4) 0.038(4) 0.053(4) 0.019(4)
C10G 0.130(5) 0.208(5) 0.153(5) 0.039(5) 0.038(5) 0.028(5)
C11G 0.099(4) 0.170(4) 0.121(4) 0.036(4) 0.041(3) 0.022(3)
C1H 0.162(9) 0.217(10) 0.164(9) 0.022(9) 0.071(8) 0.017(9)
C2H 0.134(8) 0.199(9) 0.147(8) 0.032(8) 0.085(7) -0.017(8)
C3H 0.129(8) 0.218(10) 0.154(9) 0.054(9) 0.063(7) 0.012(8)
C4H 0.115(5) 0.150(5) 0.110(5) 0.043(5) 0.061(4) 0.021(5)
C5H 0.107(5) 0.147(5) 0.110(5) 0.036(5) 0.060(4) 0.024(5)
C6H 0.106(4) 0.145(5) 0.109(4) 0.034(4) 0.063(4) 0.020(4)
C7H 0.102(4) 0.139(4) 0.112(4) 0.032(4) 0.061(4) 0.028(4)
C8H 0.099(4) 0.139(4) 0.091(4) 0.037(4) 0.063(3) 0.018(4)
C9H 0.097(4) 0.143(4) 0.098(4) 0.037(4) 0.066(4) 0.019(4)
C10H 0.104(4) 0.146(5) 0.109(4) 0.039(4) 0.062(4) 0.015(4)
C11H 0.090(3) 0.142(3) 0.105(3) 0.042(3) 0.049(3) 0.016(3)
C1I 0.170(9) 0.211(10) 0.198(10) 0.058(9) 0.077(8) -0.029(9)
C2I 0.186(10) 0.241(10) 0.208(10) 0.040(10) 0.075(9) -0.036(9)
C3I 0.164(9) 0.245(10) 0.199(10) 0.050(9) 0.083(8) -0.025(9)
C4I 0.160(6) 0.197(7) 0.176(7) 0.037(6) 0.066(6) -0.002(6)
C5I 0.142(5) 0.197(5) 0.168(5) 0.049(5) 0.056(5) -0.007(5)
C6I 0.145(5) 0.197(5) 0.165(5) 0.047(5) 0.060(5) -0.005(5)
C7I 0.130(5) 0.181(5) 0.145(5) 0.048(5) 0.056(4) 0.000(5)
C8I 0.132(5) 0.177(5) 0.146(5) 0.044(5) 0.059(4) -0.003(5)
C9I 0.125(4) 0.174(5) 0.142(4) 0.040(4) 0.060(4) 0.007(4)
C10I 0.138(5) 0.188(5) 0.152(5) 0.043(5) 0.059(4) -0.004(5)
C11I 0.104(4) 0.164(4) 0.118(4) 0.036(4) 0.059(4) 0.004(4)
C1J 0.110(8) 0.210(10) 0.188(10) 0.023(9) 0.052(8) 0.040(8)
C2J 0.113(8) 0.229(10) 0.174(9) 0.042(9) 0.045(8) 0.007(8)
C3J 0.134(8) 0.197(10) 0.162(9) 0.039(9) 0.077(7) -0.008(8)
C4J 0.103(5) 0.158(6) 0.124(6) 0.046(5) 0.048(5) 0.028(5)
C5J 0.098(5) 0.156(5) 0.124(5) 0.040(5) 0.051(4) 0.015(5)
C6J 0.102(5) 0.152(5) 0.123(5) 0.037(5) 0.042(4) 0.019(4)
C7J 0.095(4) 0.150(4) 0.105(4) 0.045(4) 0.049(3) 0.016(3)
C8J 0.089(3) 0.137(4) 0.103(4) 0.043(3) 0.052(3) 0.024(3)
C9J 0.104(4) 0.153(4) 0.120(4) 0.041(4) 0.048(3) 0.014(4)
C10J 0.101(4) 0.154(5) 0.133(4) 0.037(4) 0.054(4) 0.031(4)
C11J 0.087(3) 0.143(3) 0.103(3) 0.045(3) 0.052(3) 0.009(3)
C1K 0.207(10) 0.198(10) 0.134(9) 0.050(9) 0.043(9) 0.039(9)
C2K 0.200(10) 0.203(10) 0.159(9) 0.073(9) 0.014(9) 0.043(9)
C3K 0.191(9) 0.193(9) 0.149(9) 0.084(8) 0.042(8) 0.049(9)
C4K 0.174(6) 0.175(6) 0.147(6) 0.053(6) 0.048(5) 0.033(6)
C5K 0.171(5) 0.168(5) 0.134(5) 0.049(5) 0.047(5) 0.032(5)
C6K 0.160(5) 0.171(5) 0.139(5) 0.058(5) 0.056(4) 0.029(5)
C7K 0.160(5) 0.166(5) 0.135(5) 0.052(5) 0.053(4) 0.016(5)
C8K 0.157(5) 0.162(5) 0.131(5) 0.050(5) 0.051(4) 0.028(5)
C9K 0.157(5) 0.165(5) 0.133(4) 0.049(4) 0.046(4) 0.027(4)
C10K 0.171(5) 0.171(5) 0.138(5) 0.057(5) 0.045(5) 0.025(5)
C11K 0.132(4) 0.157(4) 0.121(4) 0.049(4) 0.051(3) 0.011(4)
C1L 0.187(10) 0.258(10) 0.237(10) 0.023(10) 0.054(9) -0.018(10)
C2L 0.178(10) 0.259(10) 0.228(10) 0.005(10) 0.066(9) -0.009(9)
C3L 0.172(9) 0.236(9) 0.214(9) 0.009(9) 0.059(8) -0.008(8)
C4L 0.143(5) 0.187(6) 0.166(5) 0.026(5) 0.065(5) 0.015(5)
C5L 0.130(5) 0.183(5) 0.156(5) 0.039(5) 0.068(5) 0.003(5)
C6L 0.131(5) 0.184(5) 0.163(5) 0.023(5) 0.069(4) 0.004(5)
C7L 0.127(4) 0.171(4) 0.140(4) 0.036(4) 0.070(4) 0.004(4)
C8L 0.120(4) 0.159(4) 0.139(4) 0.025(4) 0.066(4) 0.005(4)
C9L 0.122(4) 0.168(4) 0.142(4) 0.027(4) 0.062(3) 0.010(4)
C10L 0.133(4) 0.183(4) 0.165(4) 0.027(4) 0.061(4) 0.010(4)
C11L 0.111(3) 0.160(4) 0.129(3) 0.031(3) 0.062(3) 0.007(3)
C1M 0.206(10) 0.261(10) 0.245(10) 0.018(10) 0.101(9) 0.019(9)
C2M 0.200(10) 0.260(10) 0.259(10) 0.037(10) 0.081(9) 0.028(9)
C3M 0.201(10) 0.240(10) 0.270(11) 0.027(10) 0.075(9) 0.022(9)
C4M 0.180(6) 0.206(6) 0.213(6) 0.026(5) 0.071(5) 0.022(5)
C5M 0.171(5) 0.199(5) 0.198(5) 0.024(5) 0.080(5) 0.022(5)
C6M 0.171(5) 0.202(5) 0.201(5) 0.025(5) 0.076(5) 0.030(5)
C7M 0.163(5) 0.193(5) 0.188(5) 0.030(5) 0.071(4) 0.019(4)
C8M 0.160(5) 0.184(5) 0.174(5) 0.028(5) 0.072(4) 0.022(5)
C9M 0.149(4) 0.178(4) 0.176(4) 0.036(4) 0.071(4) 0.019(4)
C10M 0.174(5) 0.200(5) 0.197(5) 0.025(5) 0.078(5) 0.024(5)
C11M 0.145(4) 0.168(4) 0.163(4) 0.038(4) 0.071(4) 0.015(4)
C1N 0.191(10) 0.265(10) 0.184(10) 0.038(10) 0.091(8) 0.006(9)
C2N 0.205(10) 0.257(10) 0.193(10) 0.029(10) 0.082(9) 0.024(9)
C3N 0.196(10) 0.245(10) 0.188(10) 0.037(9) 0.089(8) 0.000(9)
C4N 0.168(5) 0.194(6) 0.167(5) 0.018(5) 0.071(5) 0.026(5)
C5N 0.156(5) 0.188(5) 0.161(5) 0.024(5) 0.079(5) 0.024(5)
C6N 0.153(5) 0.186(5) 0.161(5) 0.019(5) 0.078(4) 0.024(5)
C7N 0.144(4) 0.178(5) 0.160(5) 0.020(4) 0.073(4) 0.026(4)
C8N 0.139(5) 0.170(5) 0.150(5) 0.019(5) 0.072(4) 0.024(4)
C9N 0.140(4) 0.165(4) 0.148(4) 0.018(4) 0.070(4) 0.022(4)
C10N 0.145(5) 0.184(5) 0.162(5) 0.018(5) 0.075(4) 0.023(5)
C11N 0.129(4) 0.163(4) 0.145(4) 0.027(4) 0.075(4) 0.012(4)
C1O 0.211(10) 0.214(10) 0.208(10) 0.051(10) 0.059(9) -0.031(9)
C2O 0.195(10) 0.235(10) 0.193(10) 0.048(9) 0.090(8) 0.003(9)
C3O 0.216(10) 0.242(10) 0.221(10) 0.069(10) 0.090(9) -0.009(9)
C4O 0.176(6) 0.193(6) 0.180(6) 0.045(5) 0.072(5) 0.014(5)
C5O 0.171(5) 0.188(5) 0.173(5) 0.045(5) 0.083(5) 0.006(5)
C6O 0.171(5) 0.188(5) 0.174(5) 0.048(5) 0.077(5) -0.004(5)
C7O 0.165(5) 0.183(5) 0.169(5) 0.044(4) 0.078(4) 0.005(4)
C8O 0.155(4) 0.173(5) 0.161(4) 0.046(4) 0.084(4) 0.000(4)
C9O 0.158(4) 0.176(4) 0.164(4) 0.044(4) 0.078(4) 0.004(4)
C10O 0.172(5) 0.186(5) 0.174(5) 0.047(5) 0.085(5) 0.002(5)
C11O 0.152(4) 0.165(4) 0.157(4) 0.044(4) 0.074(4) -0.004(4)
C1P 0.165(9) 0.193(10) 0.217(10) 0.023(9) 0.063(9) -0.030(9)
C2P 0.174(10) 0.218(10) 0.240(10) 0.023(10) 0.040(9) -0.026(9)
C3P 0.158(9) 0.228(10) 0.222(9) -0.002(9) 0.083(8) -0.013(9)
C4P 0.162(6) 0.189(6) 0.194(6) 0.023(6) 0.053(5) 0.005(6)
C5P 0.143(5) 0.178(5) 0.190(5) 0.014(5) 0.060(5) 0.008(5)
C6P 0.149(5) 0.185(5) 0.197(5) 0.018(5) 0.051(5) -0.001(5)
C7P 0.142(5) 0.179(5) 0.186(5) 0.015(5) 0.052(4) 0.006(5)
C8P 0.138(5) 0.173(5) 0.173(5) 0.026(5) 0.061(4) 0.004(5)
C9P 0.137(4) 0.173(4) 0.172(4) 0.017(4) 0.063(4) 0.011(4)
C10P 0.153(5) 0.188(5) 0.191(5) 0.010(5) 0.057(5) 0.009(5)
C11P 0.128(4) 0.162(4) 0.161(4) 0.025(4) 0.061(4) 0.009(4)
C1Q 0.259(11) 0.264(11) 0.245(11) 0.040(10) 0.031(10) 0.039(10)
C2Q 0.240(10) 0.277(11) 0.258(11) 0.043(10) 0.039(10) 0.044(10)
C3Q 0.253(11) 0.273(11) 0.242(11) 0.031(11) 0.034(10) 0.020(11)
C4Q 0.217(7) 0.225(7) 0.212(7) 0.032(6) 0.044(6) 0.042(6)
C5Q 0.201(5) 0.214(5) 0.202(5) 0.024(5) 0.029(5) 0.037(5)
C6Q 0.204(5) 0.212(5) 0.202(5) 0.030(5) 0.027(5) 0.037(5)
C7Q 0.178(5) 0.193(5) 0.174(5) 0.025(5) 0.014(5) 0.028(5)
C8Q 0.174(5) 0.184(5) 0.176(5) 0.025(5) 0.019(5) 0.037(5)
C9Q 0.177(5) 0.194(5) 0.174(5) 0.031(5) 0.028(5) 0.022(5)
C10Q 0.203(5) 0.215(5) 0.204(5) 0.031(5) 0.027(5) 0.032(5)
C11Q 0.112(4) 0.157(4) 0.123(4) 0.030(4) 0.036(4) 0.027(4)
C1R 0.111(4) 0.149(4) 0.105(4) 0.046(4) 0.052(3) 0.010(4)
C2R 0.149(9) 0.180(10) 0.118(9) 0.058(9) 0.048(8) 0.020(9)

loop_
_atom_type_symbol
_atom_type_description
_atom_type_scat_dispersion_real
_atom_type_scat_dispersion_imag
_atom_type_scat_source
Sm Sm -5.3236 12.2178 'International Tables Vol C Tables 4.2.6.8 and 6.1.1.4'
Ti Ti 0.2191 1.8069 'International Tables Vol C Tables 4.2.6.8 and 6.1.1.4'
C C 0.0181 0.0091 'International Tables Vol C Tables 4.2.6.8 and 6.1.1.4'
O O 0.0492 0.0322 'International Tables Vol C Tables 4.2.6.8 and 6.1.1.4'
H H 0.0000 0.0000 'International Tables Vol C Tables 4.2.6.8 and 6.1.1.4'

loop_
_geom_angle_atom_site_label_1
_geom_angle_atom_site_label_2
_geom_angle_atom_site_label_3
_geom_angle
_geom_angle_site_symmetry_1
_geom_angle_site_symmetry_3
O1W Sm1 O6 79.7(3) . .
O1W Sm1 O1A 75.4(3) . .
O6 Sm1 O1A 141.1(3) . .
O1W Sm1 O1C 120.0(3) . .
O6 Sm1 O1C 148.3(3) . .
O1A Sm1 O1C 70.6(3) . .
O1W Sm1 O2D 65.4(3) . 2_666
O6 Sm1 O2D 93.1(3) . 2_666
O1A Sm1 O2D 102.8(3) . 2_666
O1C Sm1 O2D 75.9(4) . 2_666
O1W Sm1 O1B 144.0(3) . .
O6 Sm1 O1B 98.2(3) . .
O1A Sm1 O1B 85.5(3) . .
O1C Sm1 O1B 79.9(3) . .
O2D Sm1 O1B 150.0(3) 2_666 .
O1W Sm1 O6 130.7(3) . 2_666
O6 Sm1 O6 71.0(3) . 2_666
O1A Sm1 O6 146.9(3) . 2_666
O1C Sm1 O6 77.6(3) . 2_666
O2D Sm1 O6 77.4(3) 2_666 2_666
O1B Sm1 O6 80.2(3) . 2_666
O1W Sm1 O2 70.9(3) . .
O6 Sm1 O2 64.7(3) . .
O1A Sm1 O2 79.0(3) . .
O1C Sm1 O2 142.3(3) . .
O2D Sm1 O2 133.9(3) 2_666 .
O1B Sm1 O2 75.8(3) . .
O6 Sm1 O2 125.0(3) 2_666 .
O1W Sm1 Ti1 72.6(2) . .
O6 Sm1 Ti1 29.22(17) . .
O1A Sm1 Ti1 113.26(19) . .
O1C Sm1 Ti1 167.2(3) . .
O2D Sm1 Ti1 113.8(3) 2_666 .
O1B Sm1 Ti1 88.1(2) . .
O6 Sm1 Ti1 95.98(17) 2_666 .
O2 Sm1 Ti1 35.5(2) . .
O1W Sm1 Sm1 107.7(2) . 2_666
O6 Sm1 Sm1 36.59(18) . 2_666
O1A Sm1 Sm1 173.2(2) . 2_666
O1C Sm1 Sm1 111.8(2) . 2_666
O2D Sm1 Sm1 84.0(3) 2_666 2_666
O1B Sm1 Sm1 88.8(2) . 2_666
O6 Sm1 Sm1 34.37(17) 2_666 2_666
O2 Sm1 Sm1 96.2(2) . 2_666
Ti1 Sm1 Sm1 62.90(4) . 2_666
O1I Sm2 O3 81.8(3) . .
O1I Sm2 O4 132.0(3) . .
O3 Sm2 O4 144.7(3) . .
O1I Sm2 O2G 79.7(3) . .
O3 Sm2 O2G 134.8(4) . .
O4 Sm2 O2G 71.5(3) . .
O1I Sm2 O1J 140.9(3) . .
O3 Sm2 O1J 73.1(3) . .
O4 Sm2 O1J 72.7(3) . .
O2G Sm2 O1J 138.8(3) . .
O1I Sm2 O1E 75.1(3) . .
O3 Sm2 O1E 63.8(3) . .
O4 Sm2 O1E 127.0(3) . .
O2G Sm2 O1E 71.6(3) . .
O1J Sm2 O1E 117.1(3) . .
O1I Sm2 O1L 75.6(3) . .
O3 Sm2 O1L 130.9(3) . .
O4 Sm2 O1L 63.7(3) . .
O2G Sm2 O1L 83.0(3) . .
O1J Sm2 O1L 98.8(3) . .
O1E Sm2 O1L 144.0(3) . .
O1I Sm2 O8 72.7(3) . .
O3 Sm2 O8 62.7(3) . .
O4 Sm2 O8 112.0(3) . .
O2G Sm2 O8 144.6(3) . .
O1J Sm2 O8 69.3(3) . .
O1E Sm2 O8 120.2(3) . .
O1L Sm2 O8 69.2(3) . .
O1I Sm2 O5 143.0(4) . .
O3 Sm2 O5 98.0(3) . .
O4 Sm2 O5 62.6(3) . .
O2G Sm2 O5 74.6(3) . .
O1J Sm2 O5 71.4(3) . .
O1E Sm2 O5 71.8(3) . .
O1L Sm2 O5 125.8(3) . .
O8 Sm2 O5 139.8(3) . .
O1I Sm2 Ti4 67.7(2) . .
O3 Sm2 Ti4 33.4(2) . .
O4 Sm2 Ti4 138.9(2) . .
O2G Sm2 Ti4 146.0(2) . .
O1J Sm2 Ti4 74.98(18) . .
O1E Sm2 Ti4 90.3(2) . .
O1L Sm2 Ti4 97.5(2) . .
O8 Sm2 Ti4 30.7(2) . .
O5 Sm2 Ti4 127.87(17) . .
O1I Sm2 Ti2 143.5(2) . .
O3 Sm2 Ti2 128.6(2) . .
O4 Sm2 Ti2 29.9(2) . .
O2G Sm2 Ti2 64.6(2) . .
O1J Sm2 Ti2 74.24(19) . .
O1E Sm2 Ti2 98.9(2) . .
O1L Sm2 Ti2 92.4(2) . .
O8 Sm2 Ti2 135.4(2) . .
O5 Sm2 Ti2 33.4(2) . .
Ti4 Sm2 Ti2 148.75(7) . .
O1I Sm2 Ti1 85.8(2) . .
O3 Sm2 Ti1 29.1(3) . .
O4 Sm2 Ti1 139.2(2) . .
O2G Sm2 Ti1 108.4(2) . .
O1J Sm2 Ti1 86.25(18) . .
O1E Sm2 Ti1 37.05(19) . .
O1L Sm2 Ti1 156.3(2) . .
O8 Sm2 Ti1 91.4(2) . .
O5 Sm2 Ti1 77.8(2) . .
Ti4 Sm2 Ti1 61.23(7) . .
Ti2 Sm2 Ti1 111.25(7) . .
O4 Sm3 O2Q 76.9(3) . .
O4 Sm3 O1N 144.3(3) . .
O2Q Sm3 O1N 81.6(4) . .
O4 Sm3 O2H 73.8(3) . .
O2Q Sm3 O2H 77.3(3) . .
O1N Sm3 O2H 73.9(3) . .
O4 Sm3 O2J 78.3(3) . .
O2Q Sm3 O2J 145.7(3) . .
O1N Sm3 O2J 106.2(3) . .
O2H Sm3 O2J 73.3(3) . .
O4 Sm3 O1P 114.8(3) . .
O2Q Sm3 O1P 74.3(3) . .
O1N Sm3 O1P 85.7(4) . .
O2H Sm3 O1P 147.0(3) . .
O2J Sm3 O1P 138.5(3) . .
O4 Sm3 O9 135.1(3) . .
O2Q Sm3 O9 144.7(3) . .
O1N Sm3 O9 75.8(3) . .
O2H Sm3 O9 120.5(3) . .
O2J Sm3 O9 68.0(3) . .
O1P Sm3 O9 77.3(3) . .
O4 Sm3 O1L 65.5(3) . .
O2Q Sm3 O1L 114.4(4) . .
O1N Sm3 O1L 150.2(3) . .
O2H Sm3 O1L 132.4(3) . .
O2J Sm3 O1L 75.2(3) . .
O1P Sm3 O1L 75.7(3) . .
O9 Sm3 O1L 77.5(3) . .
O4 Sm3 Sm4 97.2(2) . .
O2Q Sm3 Sm4 168.8(3) . .
O1N Sm3 Sm4 108.0(2) . .
O2H Sm3 Sm4 110.5(2) . .
O2J Sm3 Sm4 38.3(2) . .
O1P Sm3 Sm4 100.2(3) . .
O9 Sm3 Sm4 38.5(2) . .
O1L Sm3 Sm4 54.3(2) . .
O4 Sm3 Sm2 32.6(2) . .
O2Q Sm3 Sm2 106.4(3) . .
O1N Sm3 Sm2 163.5(2) . .
O2H Sm3 Sm2 93.6(2) . .
O2J Sm3 Sm2 59.1(2) . .
O1P Sm3 Sm2 110.1(3) . .
O9 Sm3 Sm2 102.7(2) . .
O1L Sm3 Sm2 39.1(2) . .
Sm4 Sm3 Sm2 65.88(3) . .
O8 Sm4 O2K 80.6(4) . .
O8 Sm4 O1R 72.2(3) . .
O2K Sm4 O1R 75.8(3) . .
O8 Sm4 O1O 136.9(4) . .
O2K Sm4 O1O 67.3(4) . .
O1R Sm4 O1O 122.9(3) . .
O8 Sm4 O1M 142.4(3) . .
O2K Sm4 O1M 105.9(4) . .
O1R Sm4 O1M 73.7(3) . .
O1O Sm4 O1M 76.4(4) . .
O8 Sm4 O2L 77.9(3) . .
O2K Sm4 O2L 86.5(3) . .
O1R Sm4 O2L 147.2(4) . .
O1O Sm4 O2L 72.4(4) . .
O1M Sm4 O2L 138.6(3) . .
O8 Sm4 O9 124.1(3) . .
O2K Sm4 O9 145.0(3) . .
O1R Sm4 O9 131.9(3) . .
O1O Sm4 O9 78.4(4) . .
O1M Sm4 O9 70.8(3) . .
O2L Sm4 O9 76.7(3) . .
O8 Sm4 O2J 74.2(3) . .
O2K Sm4 O2J 148.7(3) . .
O1R Sm4 O2J 79.0(3) . .
O1O Sm4 O2J 143.7(3) . .
O1M Sm4 O2J 84.2(3) . .
O2L Sm4 O2J 105.7(3) . .
O9 Sm4 O2J 66.3(3) . .
O8 Sm4 Ti4 18.2(2) . .
O2K Sm4 Ti4 65.5(3) . .
O1R Sm4 Ti4 60.0(3) . .
O1O Sm4 Ti4 129.4(3) . .
O1M Sm4 Ti4 133.7(2) . .
O2L Sm4 Ti4 87.6(2) . .
O9 Sm4 Ti4 142.2(3) . .
O2J Sm4 Ti4 85.9(2) . .
O8 Sm4 Sm3 87.3(2) . .
O2K Sm4 Sm3 160.0(3) . .
O1R Sm4 Sm3 115.5(2) . .
O1O Sm4 Sm3 113.8(2) . .
O1M Sm4 Sm3 93.4(2) . .
O2L Sm4 Sm3 75.4(2) . .
O9 Sm4 Sm3 38.3(3) . .
O2J Sm4 Sm3 36.55(17) . .
Ti4 Sm4 Sm3 104.64(5) . .
O6 Ti1 O3 105.1(4) . .
O6 Ti1 O2 90.1(4) . .
O3 Ti1 O2 91.9(4) . .
O6 Ti1 O2C 102.6(3) . 2_666
O3 Ti1 O2C 94.7(4) . 2_666
O2 Ti1 O2C 163.6(4) . 2_666
O6 Ti1 O1D 95.6(4) . .
O3 Ti1 O1D 159.3(3) . .
O2 Ti1 O1D 88.0(4) . .
O2C Ti1 O1D 80.5(4) 2_666 .
O6 Ti1 O1E 171.9(4) . .
O3 Ti1 O1E 76.1(4) . .
O2 Ti1 O1E 81.8(4) . .
O2C Ti1 O1E 85.3(3) 2_666 .
O1D Ti1 O1E 83.5(3) . .
O6 Ti1 Sm1 41.8(3) . .
O3 Ti1 Sm1 101.8(3) . .
O2 Ti1 Sm1 48.3(2) . .
O2C Ti1 Sm1 143.5(2) 2_666 .
O1D Ti1 Sm1 93.5(3) . .
O1E Ti1 Sm1 130.1(3) . .
O6 Ti1 Sm2 136.5(3) . .
O3 Ti1 Sm2 37.3(3) . .
O2 Ti1 Sm2 74.9(3) . .
O2C Ti1 Sm2 101.7(2) 2_666 .
O1D Ti1 Sm2 123.7(2) . .
O1E Ti1 Sm2 41.7(3) . .
Sm1 Ti1 Sm2 111.12(7) . .
O4 Ti2 O5 92.4(4) . .
O4 Ti2 O1G 94.0(4) . .
O5 Ti2 O1G 91.0(4) . .
O4 Ti2 O1H 97.4(4) . .
O5 Ti2 O1H 97.9(4) . .
O1G Ti2 O1H 165.3(4) . .
O4 Ti2 O1Q 96.1(4) . .
O5 Ti2 O1Q 170.4(4) . .
O1G Ti2 O1Q 83.8(4) . .
O1H Ti2 O1Q 85.7(4) . .
O4 Ti2 O2F 179.2(4) . .
O5 Ti2 O2F 87.6(4) . .
O1G Ti2 O2F 85.2(4) . .
O1H Ti2 O2F 83.4(4) . .
O1Q Ti2 O2F 83.9(4) . .
O4 Ti2 Sm2 43.0(3) . .
O5 Ti2 Sm2 50.8(3) . .
O1G Ti2 Sm2 84.6(3) . .
O1H Ti2 Sm2 110.1(3) . .
O1Q Ti2 Sm2 136.2(3) . .
O2F Ti2 Sm2 136.8(3) . .
O5 Ti3 O2 97.6(4) . .
O5 Ti3 O2A 94.1(4) . .
O2 Ti3 O2A 100.6(4) . .
O5 Ti3 O2E 90.8(4) . .
O2 Ti3 O2E 96.9(4) . .
O2A Ti3 O2E 161.1(4) . .
O5 Ti3 O2B 170.9(4) . .
O2 Ti3 O2B 91.0(4) . .
O2A Ti3 O2B 87.2(4) . .
O2E Ti3 O2B 85.1(4) . .
O5 Ti3 O1F 90.9(4) . .
O2 Ti3 O1F 170.9(5) . .
O2A Ti3 O1F 81.8(4) . .
O2E Ti3 O1F 79.8(4) . .
O2B Ti3 O1F 80.3(4) . .
O8 Ti4 O3 93.4(5) . .
O8 Ti4 O2I 94.8(4) . .
O3 Ti4 O2I 95.4(4) . .
O8 Ti4 O2R 91.9(4) . .
O3 Ti4 O2R 96.2(4) . .
O2I Ti4 O2R 166.2(4) . .
O8 Ti4 O1K 98.5(5) . .
O3 Ti4 O1K 168.0(4) . .
O2I Ti4 O1K 84.8(4) . .
O2R Ti4 O1K 82.2(4) . .
O8 Ti4 O2W 174.2(5) . .
O3 Ti4 O2W 92.1(4) . .
O2I Ti4 O2W 86.5(4) . .
O2R Ti4 O2W 85.7(4) . .
O1K Ti4 O2W 75.9(4) . .
O8 Ti4 Sm2 50.8(4) . .
O3 Ti4 Sm2 45.3(3) . .
O2I Ti4 Sm2 84.9(3) . .
O2R Ti4 Sm2 108.6(3) . .
O1K Ti4 Sm2 146.4(3) . .
O2W Ti4 Sm2 135.0(3) . .
O8 Ti4 Sm4 24.9(4) . .
O3 Ti4 Sm4 115.6(3) . .
O2I Ti4 Sm4 102.7(3) . .
O2R Ti4 Sm4 78.8(3) . .
O1K Ti4 Sm4 75.9(3) . .
O2W Ti4 Sm4 149.4(3) . .
Sm2 Ti4 Sm4 75.37(6) . .
O9 Ti5 O2M 98.0(5) . .
O9 Ti5 O2O 100.8(5) . .
O2M Ti5 O2O 91.9(5) . .
O9 Ti5 O2P 96.3(5) . .
O2M Ti5 O2P 165.4(5) . .
O2O Ti5 O2P 88.4(5) . .
O9 Ti5 O2N 96.7(5) . .
O2M Ti5 O2N 85.4(5) . .
O2O Ti5 O2N 162.5(5) . .
O2P Ti5 O2N 89.9(5) . .
O9 Ti5 O1 174.6(4) . .
O2M Ti5 O1 77.0(4) . .
O2O Ti5 O1 77.6(5) . .
O2P Ti5 O1 88.8(4) . .
O2N Ti5 O1 84.9(4) . .
C1 O1 C4 100.3(7) . .
C1 O1 Ti5 112.1(6) . .
C4 O1 Ti5 147.2(6) . .
Ti3 O2 Ti1 133.0(5) . .
Ti3 O2 Sm1 126.7(5) . .
Ti1 O2 Sm1 96.2(3) . .
Ti4 O3 Ti1 138.8(6) . .
Ti4 O3 Sm2 101.3(4) . .
Ti1 O3 Sm2 113.7(4) . .
Ti2 O4 Sm3 135.3(5) . .
Ti2 O4 Sm2 107.1(5) . .
Sm3 O4 Sm2 116.1(4) . .
Ti3 O5 Ti2 141.5(6) . .
Ti3 O5 Sm2 122.1(4) . .
Ti2 O5 Sm2 95.8(4) . .
Ti1 O6 Sm1 109.0(4) . .
Ti1 O6 Sm1 130.4(4) . 2_666
Sm1 O6 Sm1 109.0(3) . 2_666
Ti4 O8 Sm4 137.0(6) . .
Ti4 O8 Sm2 98.5(5) . .
Sm4 O8 Sm2 123.9(4) . .
Ti5 O9 Sm3 129.4(5) . .
Ti5 O9 Sm4 127.4(5) . .
Sm3 O9 Sm4 103.1(4) . .
C11A O1A Sm1 140.9(7) . .
C11A O2A Ti3 137.1(7) . .
C11B O1B Sm1 139.4(7) . .
C11B O2B Ti3 140.6(7) . .
C11C O1C Sm1 135.4(7) . .
C11C O2C Ti1 131.3(6) . 2_666
C11D O1D Ti1 135.9(7) . .
C11D O2D Sm1 140.1(8) . 2_666
C11E O1E Ti1 119.0(6) . .
C11E O1E Sm2 128.9(7) . .
Ti1 O1E Sm2 101.2(4) . .
C11E O2E Ti3 123.5(7) . .
C11F O1F Ti3 128.5(8) . .
C11F O2F Ti2 132.4(8) . .
C11G O1G Ti2 130.4(7) . .
C11G O2G Sm2 139.4(7) . .
C11H O1H Ti2 127.3(6) . .
C11H O2H Sm3 144.5(7) . .
C11I O1I Sm2 133.9(6) . .
C11I O2I Ti4 127.7(8) . .
C11J O1J Sm2 122.1(5) . .
C11J O2J Sm3 122.6(6) . .
C11J O2J Sm4 126.4(6) . .
Sm3 O2J Sm4 105.1(3) . .
C11K O1K Ti4 131.2(7) . .
C11K O2K Sm4 132.4(7) . .
C11L O1L Sm3 128.8(7) . .
C11L O1L Sm2 126.7(7) . .
Sm3 O1L Sm2 102.5(3) . .
C11L O2L Sm4 113.2(6) . .
C11M O1M Sm4 132.0(7) . .
C11M O2M Ti5 123.9(9) . .
C11N O1N Sm3 140.5(8) . .
C11N O2N Ti5 135.3(9) . .
C11O O1O Sm4 131.3(8) . .
C11O O2O Ti5 130.4(8) . .
C11P O1P Sm3 128.4(8) . .
C11P O2P Ti5 133.3(8) . .
C11Q O1Q Ti2 134.3(8) . .
C11Q O2Q Sm3 137.8(7) . .
C1R O1R Sm4 148.0(9) . .
C1R O2R Ti4 131.1(7) . .
O1 C1 C2 107.8(9) . .
C1 C2 C3 87.3(10) . .
C4 C3 C2 88.5(8) . .
O1 C4 C3 91.6(10) . .
C5A C4A C1A 112.0(5) . .
C5A C4A C2A 107.6(6) . .
C1A C4A C2A 109.0(6) . .
C5A C4A C3A 110.7(5) . .
C1A C4A C3A 109.9(7) . .
C2A C4A C3A 107.6(7) . .
C10A C5A C6A 117.8(5) . .
C10A C5A C4A 120.1(4) . .
C6A C5A C4A 122.1(5) . .
C5A C6A C7A 121.6(6) . .
C6A C7A C8A 120.5(6) . .
C9A C8A C7A 117.3(6) . .
C9A C8A C11A 122.4(6) . .
C7A C8A C11A 120.3(5) . .
C10A C9A C8A 122.1(7) . .
C9A C10A C5A 120.7(6) . .
O2A C11A O1A 123.5(8) . .
O2A C11A C8A 115.3(7) . .
O1A C11A C8A 114.0(6) . .
C5B C4B C2B 113.0(6) . .
C5B C4B C1B 108.5(6) . .
C2B C4B C1B 110.5(6) . .
C5B C4B C3B 108.9(5) . .
C2B C4B C3B 107.6(7) . .
C1B C4B C3B 108.2(7) . .
C10B C5B C6B 119.1(4) . .
C10B C5B C4B 121.7(3) . .
C6B C5B C4B 119.2(3) . .
C7B C6B C5B 119.6(5) . .
C6B C7B C8B 121.5(6) . .
C9B C8B C7B 118.5(6) . .
C9B C8B C11B 121.2(5) . .
C7B C8B C11B 120.3(5) . .
C8B C9B C10B 120.1(6) . .
C5B C10B C9B 121.2(5) . .
O2B C11B O1B 121.0(8) . .
O2B C11B C8B 111.7(7) . .
O1B C11B C8B 126.9(7) . .
C5C C4C C3C 110.7(6) . .
C5C C4C C2C 109.5(6) . .
C3C C4C C2C 109.1(7) . .
C5C C4C C1C 107.5(5) . .
C3C C4C C1C 108.9(7) . .
C2C C4C C1C 111.1(6) . .
C10C C5C C6C 119.6(5) . .
C10C C5C C4C 121.2(3) . .
C6C C5C C4C 119.2(4) . .
C5C C6C C7C 120.6(6) . .
C8C C7C C6C 120.0(5) . .
C7C C8C C9C 119.4(6) . .
C7C C8C C11C 120.8(5) . .
C9C C8C C11C 119.8(5) . .
C10C C9C C8C 120.4(6) . .
C5C C10C C9C 120.1(5) . .
O1C C11C O2C 129.5(8) . .
O1C C11C C8C 111.1(7) . .
O2C C11C C8C 119.3(6) . .
C5D C4D C2D 111.8(6) . .
C5D C4D C3D 110.5(5) . .
C2D C4D C3D 108.4(6) . .
C5D C4D C1D 107.2(5) . .
C2D C4D C1D 109.7(7) . .
C3D C4D C1D 109.2(7) . .
C10D C5D C6D 120.9(4) . .
C10D C5D C4D 120.6(4) . .
C6D C5D C4D 118.6(3) . .
C5D C6D C7D 119.9(5) . .
C8D C7D C6D 119.2(6) . .
C9D C8D C7D 121.1(6) . .
C9D C8D C11D 120.8(5) . .
C7D C8D C11D 118.0(6) . .
C8D C9D C10D 119.5(6) . .
C5D C10D C9D 119.4(6) . .
O2D C11D O1D 123.0(9) . .
O2D C11D C8D 114.8(8) . .
O1D C11D C8D 117.3(6) . .
C5E C4E C2E 112.4(6) . .
C5E C4E C3E 110.2(6) . .
C2E C4E C3E 108.3(6) . .
C5E C4E C1E 108.7(5) . .
C2E C4E C1E 109.6(8) . .
C3E C4E C1E 107.5(7) . .
C6E C5E C10E 117.3(5) . .
C6E C5E C4E 121.8(4) . .
C10E C5E C4E 120.9(4) . .
C5E C6E C7E 121.8(6) . .
C8E C7E C6E 120.9(6) . .
C7E C8E C9E 117.8(6) . .
C7E C8E C11E 120.8(6) . .
C9E C8E C11E 121.3(6) . .
C8E C9E C10E 121.0(6) . .
C5E C10E C9E 121.2(6) . .
O1E C11E O2E 120.3(8) . .
O1E C11E C8E 116.5(8) . .
O2E C11E C8E 123.2(8) . .
C5F C4F C3F 111.8(7) . .
C5F C4F C2F 110.1(6) . .
C3F C4F C2F 110.3(7) . .
C5F C4F C1F 107.0(5) . .
C3F C4F C1F 107.4(7) . .
C2F C4F C1F 110.1(7) . .
C10F C5F C6F 119.4(5) . .
C10F C5F C4F 122.2(5) . .
C6F C5F C4F 118.3(5) . .
C7F C6F C5F 121.1(6) . .
C6F C7F C8F 120.0(7) . .
C7F C8F C9F 119.2(6) . .
C7F C8F C11F 118.8(6) . .
C9F C8F C11F 122.0(6) . .
C8F C9F C10F 120.8(7) . .
C5F C10F C9F 119.5(7) . .
O2F C11F O1F 125.3(9) . .
O2F C11F C8F 108.8(8) . .
O1F C11F C8F 119.9(7) . .
C5G C4G C2G 109.4(5) . .
C5G C4G C1G 109.1(6) . .
C2G C4G C1G 110.3(6) . .
C5G C4G C3G 110.1(4) . .
C2G C4G C3G 111.1(7) . .
C1G C4G C3G 106.7(7) . .
C10G C5G C6G 119.2(4) . .
C10G C5G C4G 120.7(3) . .
C6G C5G C4G 120.1(4) . .
C7G C6G C5G 120.0(6) . .
C6G C7G C8G 120.7(6) . .
C9G C8G C7G 119.2(5) . .
C9G C8G C11G 120.4(6) . .
C7G C8G C11G 120.4(6) . .
C8G C9G C10G 120.3(6) . .
C5G C10G C9G 120.5(6) . .
O2G C11G O1G 120.0(8) . .
O2G C11G C8G 118.4(8) . .
O1G C11G C8G 120.2(7) . .
C5H C4H C2H 111.8(5) . .
C5H C4H C1H 110.9(5) . .
C2H C4H C1H 109.2(6) . .
C5H C4H C3H 107.8(5) . .
C2H C4H C3H 109.5(6) . .
C1H C4H C3H 107.5(6) . .
C10H C5H C6H 119.3(4) . .
C10H C5H C4H 120.4(4) . .
C6H C5H C4H 120.3(4) . .
C5H C6H C7H 120.4(6) . .
C8H C7H C6H 119.6(6) . .
C7H C8H C9H 119.8(6) . .
C7H C8H C11H 120.7(5) . .
C9H C8H C11H 119.4(6) . .
C10H C9H C8H 120.7(6) . .
C9H C10H C5H 120.2(6) . .
O1H C11H O2H 124.5(8) . .
O1H C11H C8H 118.9(7) . .
O2H C11H C8H 115.5(8) . .
C5I C4I C1I 108.6(6) . .
C5I C4I C3I 110.5(4) . .
C1I C4I C3I 108.5(7) . .
C5I C4I C2I 109.5(6) . .
C1I C4I C2I 110.9(6) . .
C3I C4I C2I 108.9(7) . .
C10I C5I C6I 117.6(4) . .
C10I C5I C4I 122.1(4) . .
C6I C5I C4I 120.3(3) . .
C7I C6I C5I 120.4(5) . .
C8I C7I C6I 121.5(6) . .
C7I C8I C9I 118.0(6) . .
C7I C8I C11I 121.2(5) . .
C9I C8I C11I 120.8(6) . .
C10I C9I C8I 120.6(6) . .
C9I C10I C5I 121.9(6) . .
O2I C11I O1I 124.6(9) . .
O2I C11I C8I 116.5(7) . .
O1I C11I C8I 117.9(6) . .
C5J C4J C1J 109.4(5) . .
C5J C4J C3J 112.2(6) . .
C1J C4J C3J 108.9(6) . .
C5J C4J C2J 107.2(5) . .
C1J C4J C2J 112.5(7) . .
C3J C4J C2J 106.7(6) . .
C10J C5J C6J 118.6(5) . .
C10J C5J C4J 121.3(5) . .
C6J C5J C4J 120.2(4) . .
C7J C6J C5J 120.0(6) . .
C6J C7J C8J 121.5(6) . .
C9J C8J C7J 118.9(5) . .
C9J C8J C11J 121.0(5) . .
C7J C8J C11J 120.1(6) . .
C10J C9J C8J 119.1(6) . .
C5J C10J C9J 121.9(6) . .
O1J C11J O2J 123.6(8) . .
O1J C11J C8J 117.0(6) . .
O2J C11J C8J 118.7(8) . .
C5K C4K C1K 112.9(5) . .
C5K C4K C2K 109.2(6) . .
C1K C4K C2K 107.7(7) . .
C5K C4K C3K 110.0(5) . .
C1K C4K C3K 108.7(7) . .
C2K C4K C3K 108.3(6) . .
C6K C5K C10K 119.5(5) . .
C6K C5K C4K 121.3(5) . .
C10K C5K C4K 119.2(4) . .
C5K C6K C7K 119.0(6) . .
C8K C7K C6K 120.8(6) . .
C7K C8K C9K 120.3(6) . .
C7K C8K C11K 119.9(5) . .
C9K C8K C11K 119.8(5) . .
C10K C9K C8K 118.2(6) . .
C9K C10K C5K 122.2(6) . .
O1K C11K O2K 130.1(9) . .
O1K C11K C8K 113.0(7) . .
O2K C11K C8K 115.9(7) . .
C5L C4L C1L 109.3(6) . .
C5L C4L C3L 113.2(6) . .
C1L C4L C3L 109.6(7) . .
C5L C4L C2L 107.3(4) . .
C1L C4L C2L 109.0(7) . .
C3L C4L C2L 108.3(7) . .
C10L C5L C6L 121.9(4) . .
C10L C5L C4L 119.6(4) . .
C6L C5L C4L 118.5(3) . .
C5L C6L C7L 118.6(6) . .
C8L C7L C6L 119.5(6) . .
C9L C8L C7L 121.8(5) . .
C9L C8L C11L 119.1(6) . .
C7L C8L C11L 119.1(6) . .
C8L C9L C10L 118.7(6) . .
C5L C10L C9L 119.6(6) . .
O2L C11L O1L 125.9(8) . .
O2L C11L C8L 114.7(8) . .
O1L C11L C8L 119.4(7) . .
C5M C4M C1M 109.5(6) . .
C5M C4M C2M 108.6(6) . .
C1M C4M C2M 109.4(7) . .
C5M C4M C3M 110.3(6) . .
C1M C4M C3M 110.3(8) . .
C2M C4M C3M 108.7(6) . .
C10M C5M C6M 120.9(5) . .
C10M C5M C4M 118.7(3) . .
C6M C5M C4M 120.4(4) . .
C5M C6M C7M 119.2(6) . .
C8M C7M C6M 119.9(5) . .
C9M C8M C7M 120.5(6) . .
C9M C8M C11M 119.2(6) . .
C7M C8M C11M 120.3(5) . .
C8M C9M C10M 119.5(6) . .
C5M C10M C9M 119.9(5) . .
O2M C11M O1M 130.6(10) . .
O2M C11M C8M 114.0(9) . .
O1M C11M C8M 114.7(7) . .
C5N C4N C2N 112.2(7) . .
C5N C4N C1N 109.3(5) . .
C2N C4N C1N 109.4(7) . .
C5N C4N C3N 107.8(6) . .
C2N C4N C3N 108.9(6) . .
C1N C4N C3N 109.2(7) . .
C6N C5N C10N 120.9(5) . .
C6N C5N C4N 121.6(4) . .
C10N C5N C4N 117.5(4) . .
C5N C6N C7N 120.1(6) . .
C8N C7N C6N 119.0(6) . .
C9N C8N C7N 120.5(6) . .
C9N C8N C11N 120.1(6) . .
C7N C8N C11N 119.4(6) . .
C8N C9N C10N 120.9(7) . .
C9N C10N C5N 118.6(6) . .
O1N C11N O2N 120.6(10) . .
O1N C11N C8N 119.5(8) . .
O2N C11N C8N 117.4(9) . .
C5O C4O C1O 109.2(7) . .
C5O C4O C2O 110.3(6) . .
C1O C4O C2O 110.5(7) . .
C5O C4O C3O 109.3(5) . .
C1O C4O C3O 108.3(7) . .
C2O C4O C3O 109.2(8) . .
C10O C5O C6O 120.0(5) . .
C10O C5O C4O 120.4(5) . .
C6O C5O C4O 119.6(3) . .
C5O C6O C7O 119.9(5) . .
C6O C7O C8O 120.8(6) . .
C9O C8O C7O 119.1(6) . .
C9O C8O C11O 120.7(5) . .
C7O C8O C11O 120.1(5) . .
C8O C9O C10O 120.3(6) . .
C5O C10O C9O 119.9(6) . .
O2O C11O O1O 125.0(9) . .
O2O C11O C8O 114.3(7) . .
O1O C11O C8O 119.7(8) . .
C5P C4P C3P 109.9(3) . .
C5P C4P C1P 108.9(6) . .
C3P C4P C1P 110.9(7) . .
C5P C4P C2P 110.4(5) . .
C3P C4P C2P 108.9(7) . .
C1P C4P C2P 107.8(6) . .
C6P C5P C10P 118.3(4) . .
C6P C5P C4P 121.5(4) . .
C10P C5P C4P 120.3(5) . .
C5P C6P C7P 121.8(6) . .
C8P C7P C6P 119.5(6) . .
C9P C8P C7P 118.4(5) . .
C9P C8P C11P 120.3(6) . .
C7P C8P C11P 121.3(6) . .
C8P C9P C10P 121.5(6) . .
C5P C10P C9P 120.4(6) . .
O2P C11P O1P 132.0(9) . .
O2P C11P C8P 114.0(7) . .
O1P C11P C8P 113.9(8) . .
C5Q C4Q C2Q 109.3(5) . .
C5Q C4Q C3Q 110.7(6) . .
C2Q C4Q C3Q 110.6(7) . .
C5Q C4Q C1Q 107.6(4) . .
C2Q C4Q C1Q 110.1(7) . .
C3Q C4Q C1Q 108.6(8) . .
C6Q C5Q C10Q 119.0(4) . .
C6Q C5Q C4Q 120.7(4) . .
C10Q C5Q C4Q 120.4(5) . .
C5Q C6Q C7Q 120.5(5) . .
C6Q C7Q C8Q 121.1(6) . .
C9Q C8Q C7Q 117.9(5) . .
C9Q C8Q C11Q 121.6(6) . .
C7Q C8Q C11Q 120.4(6) . .
C8Q C9Q C10Q 121.0(6) . .
C9Q C10Q C5Q 120.4(6) . .
O1Q C11Q O2Q 124.3(9) . .
O1Q C11Q C8Q 121.1(8) . .
O2Q C11Q C8Q 106.3(7) . .
O1R C1R O2R 119.8(9) . .
O1R C1R C2R 120.2(12) . .
O2R C1R C2R 120.0(11) . .

loop_
_geom_bond_atom_site_label_1
_geom_bond_atom_site_label_2
_geom_bond_distance
_geom_bond_site_symmetry_2
Sm1 O1W 2.283(10) .
Sm1 O6 2.345(8) .
Sm1 O1A 2.372(9) .
Sm1 O1C 2.425(9) .
Sm1 O2D 2.428(10) 2_666
Sm1 O1B 2.444(10) .
Sm1 O6 2.476(8) 2_666
Sm1 O2 2.498(8) .
Sm1 Ti1 3.326(2) .
Sm1 Sm1 3.9273(16) 2_666
Sm2 O1I 2.359(10) .
Sm2 O3 2.390(8) .
Sm2 O4 2.390(9) .
Sm2 O2G 2.413(9) .
Sm2 O1J 2.450(8) .
Sm2 O1E 2.454(10) .
Sm2 O1L 2.577(9) .
Sm2 O8 2.583(10) .
Sm2 O5 2.609(9) .
Sm2 Ti4 3.299(3) .
Sm2 Ti2 3.351(3) .
Sm2 Ti1 3.616(3) .
Sm3 O4 2.307(10) .
Sm3 O2Q 2.370(10) .
Sm3 O1N 2.389(11) .
Sm3 O2H 2.429(8) .
Sm3 O2J 2.431(8) .
Sm3 O1P 2.446(9) .
Sm3 O9 2.509(11) .
Sm3 O1L 2.534(10) .
Sm3 Sm4 3.9403(14) .
Sm4 O8 2.299(11) .
Sm4 O2K 2.390(10) .
Sm4 O1R 2.406(8) .
Sm4 O1O 2.454(11) .
Sm4 O1M 2.474(12) .
Sm4 O2L 2.474(10) .
Sm4 O9 2.521(10) .
Sm4 O2J 2.532(9) .
Sm4 Ti4 3.730(3) .
Ti1 O6 1.717(7) .
Ti1 O3 1.919(11) .
Ti1 O2 1.944(10) .
Ti1 O2C 2.006(9) 2_666
Ti1 O1D 2.048(10) .
Ti1 O1E 2.221(8) .
Ti2 O4 1.750(10) .
Ti2 O5 1.856(9) .
Ti2 O1G 1.975(10) .
Ti2 O1H 2.022(9) .
Ti2 O1Q 2.087(10) .
Ti2 O2F 2.128(10) .
Ti3 O5 1.810(9) .
Ti3 O2 1.830(9) .
Ti3 O2A 1.957(10) .
Ti3 O2E 2.010(10) .
Ti3 O2B 2.037(10) .
Ti3 O1F 2.052(9) .
Ti4 O8 1.704(10) .
Ti4 O3 1.854(10) .
Ti4 O2I 2.000(10) .
Ti4 O2R 2.091(10) .
Ti4 O1K 2.118(10) .
Ti4 O2W 2.233(10) .
Ti5 O9 1.669(11) .
Ti5 O2M 1.945(12) .
Ti5 O2O 1.984(11) .
Ti5 O2P 1.999(10) .
Ti5 O2N 2.004(11) .
Ti5 O1 2.261(9) .
O1 C1 1.424(8) .
O1 C4 1.429(8) .
O6 Sm1 2.476(8) 2_666
O1A C11A 1.279(9) .
O2A C11A 1.267(10) .
O1B C11B 1.268(10) .
O2B C11B 1.267(9) .
O1C C11C 1.259(9) .
O2C C11C 1.269(9) .
O2C Ti1 2.006(8) 2_666
O1D C11D 1.277(10) .
O2D C11D 1.263(10) .
O2D Sm1 2.428(10) 2_666
O1E C11E 1.268(11) .
O2E C11E 1.273(10) .
O1F C11F 1.260(10) .
O2F C11F 1.231(11) .
O1G C11G 1.256(11) .
O2G C11G 1.226(10) .
O1H C11H 1.273(10) .
O2H C11H 1.284(10) .
O1I C11I 1.289(10) .
O2I C11I 1.249(9) .
O1J C11J 1.264(10) .
O2J C11J 1.279(10) .
O1K C11K 1.230(11) .
O2K C11K 1.266(10) .
O1L C11L 1.254(10) .
O2L C11L 1.242(11) .
O1M C11M 1.247(11) .
O2M C11M 1.240(10) .
O1N C11N 1.214(11) .
O2N C11N 1.233(11) .
O1O C11O 1.261(10) .
O2O C11O 1.237(11) .
O1P C11P 1.291(11) .
O2P C11P 1.248(12) .
O1Q C11Q 1.231(10) .
O2Q C11Q 1.233(11) .
O1R C1R 1.232(11) .
O2R C1R 1.245(12) .
C1 C2 1.534(9) .
C2 C3 1.546(8) .
C3 C4 1.545(9) .
C1A C4A 1.531(7) .
C2A C4A 1.546(6) .
C3A C4A 1.549(6) .
C4A C5A 1.524(5) .
C5A C10A 1.384(6) .
C5A C6A 1.385(6) .
C6A C7A 1.386(7) .
C7A C8A 1.395(7) .
C8A C9A 1.386(7) .
C8A C11A 1.513(7) .
C9A C10A 1.377(7) .
C1B C4B 1.542(7) .
C2B C4B 1.534(7) .
C3B C4B 1.549(7) .
C4B C5B 1.513(5) .
C5B C10B 1.377(6) .
C5B C6B 1.387(5) .
C6B C7B 1.380(7) .
C7B C8B 1.392(7) .
C8B C9B 1.379(7) .
C8B C11B 1.503(7) .
C9B C10B 1.390(7) .
C1C C4C 1.551(7) .
C2C C4C 1.545(7) .
C3C C4C 1.529(7) .
C4C C5C 1.516(6) .
C5C C10C 1.379(6) .
C5C C6C 1.380(5) .
C6C C7C 1.387(7) .
C7C C8C 1.382(7) .
C8C C9C 1.388(6) .
C8C C11C 1.498(7) .
C9C C10C 1.387(7) .
C1D C4D 1.556(7) .
C2D C4D 1.532(7) .
C3D C4D 1.540(7) .
C4D C5D 1.514(5) .
C5D C10D 1.376(6) .
C5D C6D 1.379(6) .
C6D C7D 1.392(7) .
C7D C8D 1.383(7) .
C8D C9D 1.374(7) .
C8D C11D 1.497(7) .
C9D C10D 1.399(7) .
C1E C4E 1.546(6) .
C2E C4E 1.536(7) .
C3E C4E 1.545(7) .
C4E C5E 1.525(6) .
C5E C6E 1.381(6) .
C5E C10E 1.383(6) .
C6E C7E 1.388(7) .
C7E C8E 1.380(7) .
C8E C9E 1.386(7) .
C8E C11E 1.515(7) .
C9E C10E 1.393(7) .
C1F C4F 1.547(7) .
C2F C4F 1.540(7) .
C3F C4F 1.535(8) .
C4F C5F 1.513(6) .
C5F C10F 1.388(7) .
C5F C6F 1.389(7) .
C6F C7F 1.386(7) .
C7F C8F 1.389(7) .
C8F C9F 1.394(7) .
C8F C11F 1.508(7) .
C9F C10F 1.401(7) .
C1G C4G 1.541(6) .
C2G C4G 1.537(7) .
C3G C4G 1.543(7) .
C4G C5G 1.517(5) .
C5G C10G 1.382(7) .
C5G C6G 1.393(6) .
C6G C7G 1.376(7) .
C7G C8G 1.391(7) .
C8G C9G 1.379(7) .
C8G C11G 1.509(7) .
C9G C10G 1.384(7) .
C1H C4H 1.538(7) .
C2H C4H 1.528(7) .
C3H C4H 1.551(7) .
C4H C5H 1.509(5) .
C5H C10H 1.387(6) .
C5H C6H 1.387(6) .
C6H C7H 1.393(7) .
C7H C8H 1.378(7) .
C8H C9H 1.386(7) .
C8H C11H 1.508(7) .
C9H C10H 1.374(7) .
C1I C4I 1.538(7) .
C2I C4I 1.542(7) .
C3I C4I 1.539(7) .
C4I C5I 1.524(5) .
C5I C10I 1.383(6) .
C5I C6I 1.391(5) .
C6I C7I 1.387(7) .
C7I C8I 1.383(7) .
C8I C9I 1.385(6) .
C8I C11I 1.513(7) .
C9I C10I 1.379(7) .
C1J C4J 1.529(7) .
C2J C4J 1.549(6) .
C3J C4J 1.541(7) .
C4J C5J 1.521(6) .
C5J C10J 1.383(6) .
C5J C6J 1.385(7) .
C6J C7J 1.373(7) .
C7J C8J 1.389(7) .
C8J C9J 1.387(7) .
C8J C11J 1.512(7) .
C9J C10J 1.385(7) .
C1K C4K 1.530(7) .
C2K C4K 1.544(7) .
C3K C4K 1.551(7) .
C4K C5K 1.519(6) .
C5K C6K 1.381(6) .
C5K C10K 1.384(6) .
C6K C7K 1.395(7) .
C7K C8K 1.383(7) .
C8K C9K 1.388(7) .
C8K C11K 1.509(7) .
C9K C10K 1.381(7) .
C1L C4L 1.536(7) .
C2L C4L 1.553(7) .
C3L C4L 1.537(7) .
C4L C5L 1.515(5) .
C5L C10L 1.372(6) .
C5L C6L 1.384(6) .
C6L C7L 1.389(7) .
C7L C8L 1.383(7) .
C8L C9L 1.377(7) .
C8L C11L 1.489(7) .
C9L C10L 1.393(7) .
C1M C4M 1.537(7) .
C2M C4M 1.539(7) .
C3M C4M 1.547(7) .
C4M C5M 1.514(6) .
C5M C10M 1.379(6) .
C5M C6M 1.380(5) .
C6M C7M 1.390(7) .
C7M C8M 1.384(7) .
C8M C9M 1.381(6) .
C8M C11M 1.501(7) .
C9M C10M 1.385(7) .
C1N C4N 1.547(7) .
C2N C4N 1.534(7) .
C3N C4N 1.551(7) .
C4N C5N 1.516(5) .
C5N C6N 1.377(6) .
C5N C10N 1.388(7) .
C6N C7N 1.389(7) .
C7N C8N 1.388(7) .
C8N C9N 1.372(7) .
C8N C11N 1.507(7) .
C9N C10N 1.384(7) .
C1O C4O 1.539(7) .
C2O C4O 1.541(7) .
C3O C4O 1.544(7) .
C4O C5O 1.516(5) .
C5O C10O 1.379(6) .
C5O C6O 1.380(7) .
C6O C7O 1.382(7) .
C7O C8O 1.385(6) .
C8O C9O 1.380(7) .
C8O C11O 1.515(7) .
C9O C10O 1.397(7) .
C1P C4P 1.540(7) .
C2P C4P 1.551(7) .
C3P C4P 1.534(7) .
C4P C5P 1.528(5) .
C5P C6P 1.378(7) .
C5P C10P 1.379(6) .
C6P C7P 1.392(7) .
C7P C8P 1.389(7) .
C8P C9P 1.381(7) .
C8P C11P 1.509(7) .
C9P C10P 1.382(7) .
C1Q C4Q 1.554(7) .
C2Q C4Q 1.537(7) .
C3Q C4Q 1.540(7) .
C4Q C5Q 1.523(3) .
C5Q C6Q 1.375(7) .
C5Q C10Q 1.395(7) .
C6Q C7Q 1.392(6) .
C7Q C8Q 1.398(7) .
C8Q C9Q 1.386(7) .
C8Q C11Q 1.509(7) .
C9Q C10Q 1.390(7) .
C1R C2R 1.502(8) .

loop_
_platon_squeeze_void_nr
_platon_squeeze_void_average_x
_platon_squeeze_void_average_y
_platon_squeeze_void_average_z
_platon_squeeze_void_volume
_platon_squeeze_void_count_electrons
_platon_squeeze_void_content
1 -0.027 0.500 0.000 3739 1407 ' '
2 0.175 0.483 0.560 109 34 ' '
3 0.825 0.517 0.440 109 45 ' '
